data_4075876
loop_
_publ_author_name
'Luo, Yi'
'Baldamus, Jens'
'Tardif, Olivier'
'Hou, Zhaomin'

_publ_section_title
;
 DFT Study of the Tetranuclear Lutetium and Yttrium Polyhydride Cluster
 Complexes [(C5Me4SiMe3)4Ln4H8] (Ln = Lu, Y) that Contain a
 Four-Coordinate Hydrogen Atom
;
_journal_issue 18
_journal_name_full Organometallics
_journal_page_first 4362
_journal_paper_doi 10.1021/om0502382
_journal_volume 24
_journal_year 2005
_chemical_formula_moiety 'C48 H92 Si4 Y4, 0.5(C6 H14)'
_chemical_formula_sum 'C51 H99 Si4 Y4'
_chemical_formula_weight 1180.30
_chemical_name_systematic
; 
 ? 
;
_space_group_IT_number 2
_symmetry_cell_setting triclinic
_symmetry_space_group_name_Hall '-P 1'
_symmetry_space_group_name_H-M 'P -1'
_atom_sites_solution_hydrogens 'geom, except for hydrides'
_atom_sites_solution_primary heavy
_atom_sites_solution_secondary difmap
_audit_creation_method SHELXL-97
_cell_angle_alpha 74.4560(10)
_cell_angle_beta 88.6600(10)
_cell_angle_gamma 65.4270(10)
_cell_formula_units_Z 2
_cell_length_a 12.1883(7)
_cell_length_b 13.0252(8)
_cell_length_c 22.5108(13)
_cell_measurement_reflns_used 12010
_cell_measurement_temperature 193(2)
_cell_measurement_theta_max 28
_cell_measurement_theta_min 2
_cell_volume 3115.3(3)
_computing_cell_refinement 'SAINT (AXS-BRUKER)'
_computing_data_collection 'SMART (AXS-BRUKER)'
_computing_data_reduction 'SAINT (AXS-BRUKER)'
_computing_molecular_graphics 'XP (AXS-BRUKER)'
_computing_structure_refinement 'SHELXL-97 (Sheldrick, 1997)'
_computing_structure_solution 'SHELXS-97 (Sheldrick, 1990)'
_diffrn_ambient_temperature 193(2)
_diffrn_measured_fraction_theta_full 0.949
_diffrn_measured_fraction_theta_max 0.949
_diffrn_measurement_device_type 'SMART APEX CCD-Diffractometer (AXS-BRUKER)'
_diffrn_measurement_method Omega-scans
_diffrn_radiation_monochromator graphite
_diffrn_radiation_source 'fine-focus sealed tube'
_diffrn_radiation_type MoK\a
_diffrn_radiation_wavelength 0.71073
_diffrn_reflns_av_R_equivalents 0.0269
_diffrn_reflns_av_sigmaI/netI 0.0362
_diffrn_reflns_limit_h_max 16
_diffrn_reflns_limit_h_min -15
_diffrn_reflns_limit_k_max 16
_diffrn_reflns_limit_k_min -17
_diffrn_reflns_limit_l_max 29
_diffrn_reflns_limit_l_min -30
_diffrn_reflns_number 36996
_diffrn_reflns_theta_full 28.30
_diffrn_reflns_theta_max 28.29
_diffrn_reflns_theta_min 1.89
_exptl_absorpt_coefficient_mu 3.793
_exptl_absorpt_correction_T_max 0.3200
_exptl_absorpt_correction_T_min 0.1798
_exptl_absorpt_correction_type multi-scan
_exptl_absorpt_process_details 'SADABS (AXS-BRUKER)'
_exptl_crystal_colour colorless
_exptl_crystal_density_diffrn 1.258
_exptl_crystal_density_method 'not measured'
_exptl_crystal_description prism
_exptl_crystal_F_000 1234
_exptl_crystal_size_max 0.50
_exptl_crystal_size_mid 0.40
_exptl_crystal_size_min 0.30
_refine_diff_density_max 1.154
_refine_diff_density_min -0.404
_refine_diff_density_rms 0.078
_refine_ls_extinction_method none
_refine_ls_goodness_of_fit_ref 1.033
_refine_ls_hydrogen_treatment mixed
_refine_ls_matrix_type full
_refine_ls_number_parameters 593
_refine_ls_number_reflns 14699
_refine_ls_number_restraints 0
_refine_ls_restrained_S_all 1.033
_refine_ls_R_factor_all 0.0459
_refine_ls_R_factor_gt 0.0329
_refine_ls_shift/su_max 0.003
_refine_ls_shift/su_mean 0.000
_refine_ls_structure_factor_coef Fsqd
_refine_ls_weighting_details 'calc w=1/[\s^2^(Fo^2^)+(0.0475P)^2^+0.9094P] where P=(Fo^2^+2Fc^2^)/3'
_refine_ls_weighting_scheme calc
_refine_ls_wR_factor_gt 0.0810
_refine_ls_wR_factor_ref 0.0857
_reflns_number_gt 12010
_reflns_number_total 14699
_reflns_threshold_expression >2sigma(I)
_cod_data_source_file om0502382si20050330_080023.cif
_cod_data_source_block r135tr1
_cod_original_sg_symbol_H-M P-1
_cod_database_code 4075876

loop_
_symmetry_equiv_pos_as_xyz
'x, y, z'
'-x, -y, -z'

loop_
_atom_site_label
_atom_site_type_symbol
_atom_site_fract_x
_atom_site_fract_y
_atom_site_fract_z
_atom_site_U_iso_or_equiv
_atom_site_adp_type
_atom_site_occupancy
_atom_site_symmetry_multiplicity
_atom_site_calc_flag
_atom_site_refinement_flags
Y1 Y 0.79050(2) 0.70375(2) 0.720949(11) 0.02573(6) Uani 1 1 d .
Y2 Y 0.60983(2) 0.564629(19) 0.806746(10) 0.02484(6) Uani 1 1 d .
Y3 Y 0.465558(19) 0.830353(18) 0.691975(10) 0.02302(6) Uani 1 1 d .
Y4 Y 0.636338(19) 0.574845(18) 0.652049(10) 0.02212(6) Uani 1 1 d .
Si1 Si 0.93313(7) 0.73307(8) 0.85925(4) 0.04169(19) Uani 1 1 d .
Si2 Si 0.78025(9) 0.23488(7) 0.90183(4) 0.0532(2) Uani 1 1 d .
Si3 Si 0.29312(7) 1.05730(6) 0.78118(4) 0.03730(17) Uani 1 1 d .
Si4 Si 0.88830(6) 0.30654(6) 0.60669(4) 0.03469(16) Uani 1 1 d .
C1 C 0.9480(2) 0.7380(2) 0.77564(13) 0.0319(5) Uani 1 1 d .
C2 C 0.8878(2) 0.8434(2) 0.72531(13) 0.0350(6) Uani 1 1 d .
C3 C 0.9168(3) 0.8174(3) 0.66916(15) 0.0539(9) Uani 1 1 d .
C4 C 0.9970(3) 0.6952(3) 0.68366(17) 0.0537(9) Uani 1 1 d .
C5 C 1.0165(2) 0.6479(3) 0.74778(15) 0.0418(7) Uani 1 1 d .
C6 C 0.8108(3) 0.9641(3) 0.7318(2) 0.0656(11) Uani 1 1 d .
H6A H 0.8620 1.0049 0.7333 0.098 Uiso 1 1 calc R
H6B H 0.7710 0.9569 0.7700 0.098 Uiso 1 1 calc R
H6C H 0.7491 1.0091 0.6962 0.098 Uiso 1 1 calc R
C7 C 0.8711(5) 0.9011(5) 0.60558(18) 0.0962(17) Uani 1 1 d .
H7A H 0.7905 0.9624 0.6065 0.144 Uiso 1 1 calc R
H7B H 0.8662 0.8581 0.5768 0.144 Uiso 1 1 calc R
H7C H 0.9268 0.9374 0.5918 0.144 Uiso 1 1 calc R
C8 C 1.0566(4) 0.6318(5) 0.6360(2) 0.103(2) Uani 1 1 d .
H8A H 1.1326 0.6392 0.6275 0.155 Uiso 1 1 calc R
H8B H 1.0020 0.6667 0.5976 0.155 Uiso 1 1 calc R
H8C H 1.0737 0.5483 0.6521 0.155 Uiso 1 1 calc R
C9 C 1.0959(3) 0.5205(3) 0.7798(2) 0.0733(12) Uani 1 1 d .
H9A H 1.0844 0.4709 0.7569 0.110 Uiso 1 1 calc R
H9B H 1.0739 0.4999 0.8221 0.110 Uiso 1 1 calc R
H9C H 1.1810 0.5079 0.7813 0.110 Uiso 1 1 calc R
C10 C 0.7692(3) 0.7960(4) 0.87353(19) 0.0699(11) Uani 1 1 d .
H10A H 0.7279 0.7572 0.8574 0.105 Uiso 1 1 calc R
H10B H 0.7312 0.8807 0.8525 0.105 Uiso 1 1 calc R
H10C H 0.7628 0.7832 0.9182 0.105 Uiso 1 1 calc R
C11 C 1.0040(3) 0.8216(3) 0.88100(17) 0.0568(9) Uani 1 1 d .
H11A H 0.9908 0.8232 0.9239 0.085 Uiso 1 1 calc R
H11B H 0.9673 0.9021 0.8534 0.085 Uiso 1 1 calc R
H11C H 1.0913 0.7859 0.8772 0.085 Uiso 1 1 calc R
C12 C 1.0047(4) 0.5818(4) 0.91293(18) 0.0731(12) Uani 1 1 d .
H12A H 1.0925 0.5484 0.9105 0.110 Uiso 1 1 calc R
H12B H 0.9712 0.5325 0.9012 0.110 Uiso 1 1 calc R
H12C H 0.9881 0.5846 0.9554 0.110 Uiso 1 1 calc R
C13 C 0.6490(2) 0.3781(2) 0.89656(11) 0.0317(5) Uani 1 1 d .
C14 C 0.5274(3) 0.4212(2) 0.87089(13) 0.0379(6) Uani 1 1 d .
C15 C 0.4581(3) 0.5281(2) 0.88351(14) 0.0415(7) Uani 1 1 d .
C16 C 0.5332(3) 0.5542(2) 0.91697(12) 0.0392(6) Uani 1 1 d .
C17 C 0.6514(3) 0.4627(2) 0.92578(12) 0.0349(6) Uani 1 1 d .
C18 C 0.4762(4) 0.3643(3) 0.83498(19) 0.0673(10) Uani 1 1 d .
H18A H 0.3957 0.4215 0.8145 0.101 Uiso 1 1 calc R
H18B H 0.4699 0.2960 0.8636 0.101 Uiso 1 1 calc R
H18C H 0.5302 0.3388 0.8037 0.101 Uiso 1 1 calc R
C19 C 0.3234(3) 0.6019(3) 0.8651(2) 0.0730(12) Uani 1 1 d .
H19A H 0.3011 0.6810 0.8691 0.110 Uiso 1 1 calc R
H19B H 0.2779 0.5650 0.8922 0.110 Uiso 1 1 calc R
H19C H 0.3042 0.6073 0.8220 0.110 Uiso 1 1 calc R
C20 C 0.4942(4) 0.6581(3) 0.94308(15) 0.0632(11) Uani 1 1 d .
H20A H 0.4187 0.7212 0.9197 0.095 Uiso 1 1 calc R
H20B H 0.5576 0.6865 0.9397 0.095 Uiso 1 1 calc R
H20C H 0.4809 0.6339 0.9867 0.095 Uiso 1 1 calc R
C21 C 0.7549(4) 0.4544(3) 0.96383(15) 0.0604(9) Uani 1 1 d .
H21A H 0.7412 0.5332 0.9653 0.091 Uiso 1 1 calc R
H21B H 0.8302 0.4200 0.9452 0.091 Uiso 1 1 calc R
H21C H 0.7611 0.4044 1.0060 0.091 Uiso 1 1 calc R
C22 C 0.7516(5) 0.1524(4) 0.8524(2) 0.109(2) Uani 1 1 d .
H22A H 0.7353 0.1996 0.8089 0.164 Uiso 1 1 calc R
H22B H 0.6813 0.1367 0.8652 0.164 Uiso 1 1 calc R
H22C H 0.8230 0.0777 0.8572 0.164 Uiso 1 1 calc R
C23 C 0.9179(4) 0.2560(5) 0.8776(3) 0.124(2) Uani 1 1 d .
H23A H 0.9505 0.2760 0.9100 0.186 Uiso 1 1 calc R
H23B H 0.8968 0.3201 0.8390 0.186 Uiso 1 1 calc R
H23C H 0.9791 0.1832 0.8710 0.186 Uiso 1 1 calc R
C24 C 0.8083(4) 0.1395(3) 0.98288(16) 0.0708(11) Uani 1 1 d .
H24A H 0.8778 0.0640 0.9864 0.106 Uiso 1 1 calc R
H24B H 0.7363 0.1259 0.9942 0.106 Uiso 1 1 calc R
H24C H 0.8256 0.1783 1.0108 0.106 Uiso 1 1 calc R
C25 C 0.2914(2) 1.0170(2) 0.70796(11) 0.0282(5) Uani 1 1 d .
C26 C 0.2338(2) 0.9517(2) 0.69025(13) 0.0329(6) Uani 1 1 d .
C27 C 0.2518(2) 0.9532(2) 0.62781(13) 0.0359(6) Uani 1 1 d .
C28 C 0.3180(2) 1.0189(2) 0.60576(12) 0.0355(6) Uani 1 1 d .
C29 C 0.3422(2) 1.0587(2) 0.65383(12) 0.0318(5) Uani 1 1 d .
C30 C 0.1635(3) 0.8917(3) 0.72941(17) 0.0505(8) Uani 1 1 d .
H30A H 0.0829 0.9509 0.7325 0.076 Uiso 1 1 calc R
H30B H 0.2067 0.8495 0.7709 0.076 Uiso 1 1 calc R
H30C H 0.1551 0.8358 0.7102 0.076 Uiso 1 1 calc R
C31 C 0.2037(3) 0.8983(3) 0.58998(17) 0.0553(9) Uani 1 1 d .
H31A H 0.1288 0.9585 0.5648 0.083 Uiso 1 1 calc R
H31B H 0.1869 0.8356 0.6178 0.083 Uiso 1 1 calc R
H31C H 0.2642 0.8652 0.5628 0.083 Uiso 1 1 calc R
C32 C 0.3511(3) 1.0486(3) 0.54037(13) 0.0559(9) Uani 1 1 d .
H32A H 0.3618 0.9850 0.5222 0.084 Uiso 1 1 calc R
H32B H 0.4269 1.0579 0.5409 0.084 Uiso 1 1 calc R
H32C H 0.2862 1.1223 0.5156 0.084 Uiso 1 1 calc R
C33 C 0.4063(3) 1.1380(2) 0.64769(14) 0.0456(7) Uani 1 1 d .
H33A H 0.4667 1.1211 0.6179 0.068 Uiso 1 1 calc R
H33B H 0.4467 1.1238 0.6881 0.068 Uiso 1 1 calc R
H33C H 0.3469 1.2204 0.6330 0.068 Uiso 1 1 calc R
C34 C 0.4509(3) 1.0021(3) 0.81695(15) 0.0544(8) Uani 1 1 d .
H34A H 0.4489 1.0293 0.8537 0.082 Uiso 1 1 calc R
H34B H 0.4977 1.0320 0.7869 0.082 Uiso 1 1 calc R
H34C H 0.4890 0.9158 0.8290 0.082 Uiso 1 1 calc R
C35 C 0.2094(4) 0.9971(3) 0.83989(16) 0.0635(10) Uani 1 1 d .
H35A H 0.1253 1.0260 0.8228 0.095 Uiso 1 1 calc R
H35B H 0.2105 1.0225 0.8770 0.095 Uiso 1 1 calc R
H35C H 0.2482 0.9109 0.8509 0.095 Uiso 1 1 calc R
C36 C 0.2199(4) 1.2209(3) 0.76491(18) 0.0655(11) Uani 1 1 d .
H36A H 0.1382 1.2524 0.7441 0.098 Uiso 1 1 calc R
H36B H 0.2683 1.2546 0.7381 0.098 Uiso 1 1 calc R
H36C H 0.2149 1.2415 0.8040 0.098 Uiso 1 1 calc R
C37 C 0.7285(2) 0.4206(2) 0.59184(10) 0.0240(5) Uani 1 1 d .
C38 C 0.6802(2) 0.5328(2) 0.54573(11) 0.0276(5) Uani 1 1 d .
C39 C 0.5532(2) 0.5835(2) 0.54356(11) 0.0295(5) Uani 1 1 d .
C40 C 0.5191(2) 0.5045(2) 0.58778(11) 0.0276(5) Uani 1 1 d .
C41 C 0.6253(2) 0.4042(2) 0.61698(11) 0.0251(5) Uani 1 1 d .
C42 C 0.7518(3) 0.5890(3) 0.50513(13) 0.0415(7) Uani 1 1 d .
H42A H 0.7885 0.5446 0.4754 0.062 Uiso 1 1 calc R
H42B H 0.8158 0.5886 0.5309 0.062 Uiso 1 1 calc R
H42C H 0.6978 0.6704 0.4827 0.062 Uiso 1 1 calc R
C43 C 0.4668(3) 0.6976(2) 0.49899(13) 0.0434(7) Uani 1 1 d .
H43A H 0.4997 0.7563 0.4933 0.065 Uiso 1 1 calc R
H43B H 0.3882 0.7261 0.5157 0.065 Uiso 1 1 calc R
H43C H 0.4565 0.6846 0.4590 0.065 Uiso 1 1 calc R
C44 C 0.3904(2) 0.5234(3) 0.59823(15) 0.0429(7) Uani 1 1 d .
H44A H 0.3527 0.5159 0.5626 0.064 Uiso 1 1 calc R
H44B H 0.3446 0.6023 0.6031 0.064 Uiso 1 1 calc R
H44C H 0.3902 0.4643 0.6358 0.064 Uiso 1 1 calc R
C45 C 0.6267(2) 0.2968(2) 0.66309(13) 0.0350(6) Uani 1 1 d .
H45A H 0.5502 0.3175 0.6821 0.053 Uiso 1 1 calc R
H45B H 0.6943 0.2657 0.6953 0.053 Uiso 1 1 calc R
H45C H 0.6367 0.2370 0.6421 0.053 Uiso 1 1 calc R
C46 C 1.0021(3) 0.3642(4) 0.5841(3) 0.0921(16) Uani 1 1 d .
H46A H 0.9942 0.4221 0.6061 0.138 Uiso 1 1 calc R
H46B H 0.9894 0.4019 0.5393 0.138 Uiso 1 1 calc R
H46C H 1.0835 0.2993 0.5949 0.138 Uiso 1 1 calc R
C47 C 0.9322(3) 0.2249(4) 0.6893(2) 0.0984(18) Uani 1 1 d .
H47A H 1.0196 0.1747 0.6958 0.148 Uiso 1 1 calc R
H47B H 0.8880 0.1758 0.7020 0.148 Uiso 1 1 calc R
H47C H 0.9123 0.2806 0.7140 0.148 Uiso 1 1 calc R
C48 C 0.9018(4) 0.2006(5) 0.5630(3) 0.133(3) Uani 1 1 d .
H48A H 0.8966 0.2383 0.5186 0.199 Uiso 1 1 calc R
H48B H 0.8359 0.1758 0.5713 0.199 Uiso 1 1 calc R
H48C H 0.9799 0.1317 0.5761 0.199 Uiso 1 1 calc R
C49 C 0.2687(9) 1.2379(7) 0.9496(3) 0.169(4) Uani 1 1 d .
H49A H 0.2854 1.2777 0.9771 0.253 Uiso 1 1 calc R
H49B H 0.1815 1.2593 0.9453 0.253 Uiso 1 1 calc R
H49C H 0.2949 1.2621 0.9088 0.253 Uiso 1 1 calc R
C50 C 0.3374(10) 1.1054(9) 0.9768(3) 0.174(4) Uani 1 1 d .
H50A H 0.3065 1.0810 1.0167 0.209 Uiso 1 1 calc R
H50B H 0.3213 1.0659 0.9484 0.209 Uiso 1 1 calc R
C51 C 0.4656(11) 1.0668(7) 0.9871(3) 0.166(4) Uani 1 1 d .
H51A H 0.4963 1.0929 0.9474 0.199 Uiso 1 1 calc R
H51B H 0.4820 1.1046 1.0164 0.199 Uiso 1 1 calc R
H1 H 0.636(2) 0.671(2) 0.7220(11) 0.027(7) Uiso 1 1 d .
H2 H 0.471(2) 0.642(2) 0.7140(11) 0.020(6) Uiso 1 1 d .
H3 H 0.6232(19) 0.8646(18) 0.6949(10) 0.009(5) Uiso 1 1 d .
H4 H 0.803(2) 0.605(2) 0.6546(12) 0.031(7) Uiso 1 1 d .
H5 H 0.772(2) 0.597(2) 0.8098(11) 0.019(6) Uiso 1 1 d .
H6 H 0.495(3) 0.745(3) 0.7912(14) 0.048(8) Uiso 1 1 d .
H7 H 0.683(2) 0.458(2) 0.7448(12) 0.028(7) Uiso 1 1 d .
H8 H 0.539(3) 0.766(3) 0.6160(15) 0.055(9) Uiso 1 1 d .

loop_
_atom_site_aniso_label
_atom_site_aniso_U_11
_atom_site_aniso_U_22
_atom_site_aniso_U_33
_atom_site_aniso_U_23
_atom_site_aniso_U_13
_atom_site_aniso_U_12
Y1 0.02354(11) 0.02580(11) 0.03133(13) -0.01067(9) 0.00413(9) -0.01230(9)
Y2 0.02761(12) 0.02302(11) 0.02240(11) -0.00492(8) 0.00391(9) -0.01036(9)
Y3 0.02095(11) 0.01921(10) 0.02527(11) -0.00661(8) -0.00016(8) -0.00478(8)
Y4 0.02435(11) 0.02134(11) 0.02179(11) -0.00895(8) 0.00131(8) -0.00900(9)
Si1 0.0334(4) 0.0544(5) 0.0398(4) -0.0147(4) -0.0012(3) -0.0199(4)
Si2 0.0611(6) 0.0315(4) 0.0392(5) -0.0043(3) 0.0098(4) 0.0030(4)
Si3 0.0399(4) 0.0282(4) 0.0332(4) -0.0132(3) -0.0026(3) -0.0014(3)
Si4 0.0257(3) 0.0293(4) 0.0452(4) -0.0140(3) 0.0038(3) -0.0059(3)
C1 0.0251(12) 0.0296(13) 0.0430(15) -0.0099(11) -0.0005(11) -0.0134(10)
C2 0.0375(14) 0.0307(13) 0.0436(16) -0.0074(11) -0.0018(12) -0.0225(12)
C3 0.061(2) 0.083(2) 0.0403(17) -0.0063(16) 0.0057(15) -0.059(2)
C4 0.0397(16) 0.086(3) 0.069(2) -0.048(2) 0.0272(16) -0.0441(18)
C5 0.0254(13) 0.0454(16) 0.065(2) -0.0269(15) 0.0055(13) -0.0180(12)
C6 0.066(2) 0.0255(15) 0.098(3) -0.0074(16) -0.034(2) -0.0166(15)
C7 0.118(4) 0.153(5) 0.049(2) 0.009(3) -0.005(2) -0.110(4)
C8 0.071(3) 0.197(6) 0.120(4) -0.122(4) 0.066(3) -0.087(3)
C9 0.0366(17) 0.048(2) 0.132(4) -0.045(2) -0.013(2) -0.0016(15)
C10 0.047(2) 0.111(3) 0.069(2) -0.052(2) 0.0187(18) -0.035(2)
C11 0.0444(18) 0.072(2) 0.062(2) -0.0356(18) -0.0040(15) -0.0213(17)
C12 0.072(3) 0.086(3) 0.057(2) 0.013(2) -0.0158(19) -0.048(2)
C13 0.0421(15) 0.0252(12) 0.0226(12) -0.0023(9) 0.0060(10) -0.0121(11)
C14 0.0445(16) 0.0341(14) 0.0374(15) -0.0025(11) 0.0066(12) -0.0238(13)
C15 0.0355(14) 0.0373(15) 0.0425(16) -0.0008(12) 0.0164(12) -0.0139(12)
C16 0.0549(17) 0.0291(13) 0.0294(14) -0.0060(11) 0.0196(12) -0.0159(13)
C17 0.0470(15) 0.0367(14) 0.0217(12) -0.0044(10) 0.0059(11) -0.0210(12)
C18 0.078(3) 0.070(2) 0.075(3) -0.015(2) 0.001(2) -0.054(2)
C19 0.0366(18) 0.067(2) 0.091(3) 0.004(2) 0.0188(18) -0.0153(17)
C20 0.107(3) 0.0382(17) 0.0420(18) -0.0185(14) 0.0345(19) -0.0254(19)
C21 0.078(2) 0.076(2) 0.0322(16) -0.0035(16) -0.0083(16) -0.044(2)
C22 0.171(5) 0.047(2) 0.058(3) -0.0277(19) -0.014(3) 0.012(3)
C23 0.060(3) 0.095(4) 0.159(5) -0.011(4) 0.054(3) 0.004(3)
C24 0.085(3) 0.0448(19) 0.046(2) 0.0054(15) -0.0146(19) -0.0030(19)
C25 0.0261(12) 0.0196(11) 0.0309(13) -0.0087(9) -0.0014(10) -0.0009(9)
C26 0.0206(11) 0.0246(12) 0.0469(16) -0.0128(11) -0.0009(10) -0.0017(10)
C27 0.0265(12) 0.0271(12) 0.0437(16) -0.0156(11) -0.0116(11) 0.0027(10)
C28 0.0369(14) 0.0269(12) 0.0275(13) -0.0060(10) -0.0075(11) 0.0004(11)
C29 0.0348(13) 0.0185(11) 0.0325(13) -0.0037(10) -0.0039(11) -0.0039(10)
C30 0.0316(15) 0.0447(17) 0.076(2) -0.0208(16) 0.0093(15) -0.0147(13)
C31 0.0381(16) 0.0515(19) 0.072(2) -0.0336(17) -0.0149(15) -0.0038(14)
C32 0.076(2) 0.0475(18) 0.0290(15) -0.0080(13) -0.0021(15) -0.0137(17)
C33 0.062(2) 0.0312(14) 0.0430(17) -0.0037(12) 0.0030(14) -0.0232(14)
C34 0.0525(19) 0.058(2) 0.0454(18) -0.0218(16) -0.0089(15) -0.0114(16)
C35 0.071(2) 0.070(2) 0.047(2) -0.0257(18) 0.0183(17) -0.024(2)
C36 0.079(3) 0.0368(17) 0.065(2) -0.0270(16) -0.0126(19) -0.0008(17)
C37 0.0266(11) 0.0245(11) 0.0231(11) -0.0105(9) 0.0034(9) -0.0106(10)
C38 0.0356(13) 0.0251(11) 0.0224(12) -0.0085(9) 0.0031(10) -0.0122(10)
C39 0.0353(13) 0.0243(11) 0.0238(12) -0.0098(9) -0.0050(10) -0.0058(10)
C40 0.0251(11) 0.0302(12) 0.0306(13) -0.0168(10) -0.0007(10) -0.0096(10)
C41 0.0292(12) 0.0233(11) 0.0271(12) -0.0125(9) 0.0022(9) -0.0120(10)
C42 0.0518(17) 0.0392(15) 0.0341(15) -0.0055(12) 0.0105(13) -0.0233(14)
C43 0.0511(17) 0.0314(14) 0.0331(15) -0.0089(11) -0.0136(13) -0.0030(13)
C44 0.0283(13) 0.0522(17) 0.0567(19) -0.0304(15) 0.0047(12) -0.0161(13)
C45 0.0381(14) 0.0331(13) 0.0388(15) -0.0093(11) 0.0048(11) -0.0204(12)
C46 0.0341(19) 0.074(3) 0.140(4) 0.012(3) 0.011(2) -0.0218(19)
C47 0.0368(19) 0.102(3) 0.084(3) 0.040(3) -0.0104(19) 0.000(2)
C48 0.059(3) 0.111(4) 0.225(7) -0.134(5) -0.022(3) 0.022(3)
C49 0.293(12) 0.153(7) 0.078(4) -0.033(4) 0.035(5) -0.113(8)
C50 0.314(13) 0.246(11) 0.095(5) -0.104(6) 0.075(7) -0.214(11)
C51 0.317(12) 0.243(11) 0.064(4) -0.065(5) 0.044(6) -0.227(12)

loop_
_atom_type_symbol
_atom_type_description
_atom_type_scat_dispersion_real
_atom_type_scat_dispersion_imag
_atom_type_scat_source
C C 0.0033 0.0016 'International Tables Vol C Tables 4.2.6.8 and 6.1.1.4'
H H 0.0000 0.0000 'International Tables Vol C Tables 4.2.6.8 and 6.1.1.4'
Si Si 0.0817 0.0704 'International Tables Vol C Tables 4.2.6.8 and 6.1.1.4'
Y Y -2.7962 3.5667 'International Tables Vol C Tables 4.2.6.8 and 6.1.1.4'

loop_
_geom_angle_atom_site_label_1
_geom_angle_atom_site_label_2
_geom_angle_atom_site_label_3
_geom_angle
_geom_angle_site_symmetry_1
C1 Y1 C2 32.63(8) .
C1 Y1 C5 32.17(8) .
C2 Y1 C5 52.67(9) .
C1 Y1 C4 52.70(9) .
C2 Y1 C4 52.01(10) .
C5 Y1 C4 31.16(11) .
C1 Y1 C3 53.20(9) .
C2 Y1 C3 31.22(10) .
C5 Y1 C3 52.45(11) .
C4 Y1 C3 31.78(11) .
C1 Y1 Y4 164.00(6) .
C2 Y1 Y4 157.34(6) .
C5 Y1 Y4 133.15(6) .
C4 Y1 Y4 119.07(7) .
C3 Y1 Y4 128.98(7) .
C1 Y1 Y3 137.45(6) .
C2 Y1 Y3 117.31(6) .
C5 Y1 Y3 169.27(6) .
C4 Y1 Y3 148.80(9) .
C3 Y1 Y3 121.96(8) .
Y4 Y1 Y3 57.520(7) .
C1 Y1 Y2 121.71(6) .
C2 Y1 Y2 141.95(7) .
C5 Y1 Y2 126.58(7) .
C4 Y1 Y2 151.15(9) .
C3 Y1 Y2 173.14(8) .
Y4 Y1 Y2 57.355(7) .
Y3 Y1 Y2 57.632(7) .
C1 Y1 H1 150.5(7) .
C2 Y1 H1 149.4(7) .
C5 Y1 H1 154.6(7) .
C4 Y1 H1 155.0(7) .
C3 Y1 H1 151.3(7) .
Y4 Y1 H1 35.9(7) .
Y3 Y1 H1 33.7(7) .
Y2 Y1 H1 31.7(7) .
C1 Y1 H3 109.7(6) .
C2 Y1 H3 84.1(6) .
C5 Y1 H3 136.8(6) .
C4 Y1 H3 122.4(6) .
C3 Y1 H3 91.2(6) .
Y4 Y1 H3 86.3(6) .
Y3 Y1 H3 33.5(5) .
Y2 Y1 H3 86.5(5) .
H1 Y1 H3 67.2(9) .
C1 Y1 H4 132.6(7) .
C2 Y1 H4 130.1(7) .
C5 Y1 H4 100.9(7) .
C4 Y1 H4 83.1(7) .
C3 Y1 H4 99.0(7) .
Y4 Y1 H4 36.0(7) .
Y3 Y1 H4 88.9(7) .
Y2 Y1 H4 87.8(7) .
H1 Y1 H4 71.9(10) .
H3 Y1 H4 108.1(9) .
C1 Y1 H5 88.8(6) .
C2 Y1 H5 116.1(6) .
C5 Y1 H5 94.3(6) .
C4 Y1 H5 124.1(6) .
C3 Y1 H5 141.8(6) .
Y4 Y1 H5 86.3(6) .
Y3 Y1 H5 87.1(6) .
Y2 Y1 H5 34.1(6) .
H1 Y1 H5 65.8(9) .
H3 Y1 H5 107.0(8) .
H4 Y1 H5 106.2(9) .
C14 Y2 C13 32.00(9) .
C14 Y2 C15 31.34(9) .
C13 Y2 C15 52.51(8) .
C14 Y2 C17 52.35(9) .
C13 Y2 C17 32.12(8) .
C15 Y2 C17 51.81(9) .
C14 Y2 C16 51.83(9) .
C13 Y2 C16 52.57(8) .
C15 Y2 C16 31.02(10) .
C17 Y2 C16 31.34(9) .
C14 Y2 Y4 116.80(7) .
C13 Y2 Y4 125.54(6) .
C15 Y2 Y4 133.27(7) .
C17 Y2 Y4 155.01(6) .
C16 Y2 Y4 164.07(7) .
C14 Y2 Y3 130.98(7) .
C13 Y2 Y3 162.42(6) .
C15 Y2 Y3 110.70(6) .
C17 Y2 Y3 145.18(6) .
C16 Y2 Y3 116.96(6) .
Y4 Y2 Y3 59.797(7) .
C14 Y2 Y1 166.52(7) .
C13 Y2 Y1 136.67(6) .
C15 Y2 Y1 159.80(7) .
C17 Y2 Y1 123.42(6) .
C16 Y2 Y1 133.06(7) .
Y4 Y2 Y1 60.927(6) .
Y3 Y2 Y1 60.856(7) .
C14 Y2 H1 153.9(7) .
C13 Y2 H1 158.2(7) .
C15 Y2 H1 147.5(7) .
C17 Y2 H1 153.6(7) .
C16 Y2 H1 147.3(7) .
Y4 Y2 H1 39.5(7) .
Y3 Y2 H1 37.1(7) .
Y1 Y2 H1 30.8(7) .
C14 Y2 H2 98.0(6) .
C13 Y2 H2 127.0(6) .
C15 Y2 H2 95.8(6) .
C17 Y2 H2 147.2(6) .
C16 Y2 H2 121.8(6) .
Y4 Y2 H2 44.2(6) .
Y3 Y2 H2 42.3(5) .
Y1 Y2 H2 88.7(5) .
H1 Y2 H2 57.9(9) .
C14 Y2 H5 138.0(6) .
C13 Y2 H5 106.2(6) .
C15 Y2 H5 137.2(6) .
C17 Y2 H5 89.8(6) .
C16 Y2 H5 106.3(6) .
Y4 Y2 H5 89.5(6) .
Y3 Y2 H5 90.0(6) .
Y1 Y2 H5 33.9(6) .
H1 Y2 H5 64.6(9) .
H2 Y2 H5 122.5(8) .
C14 Y2 H6 115.4(8) .
C13 Y2 H6 133.8(8) .
C15 Y2 H6 85.5(8) .
C17 Y2 H6 108.9(8) .
C16 Y2 H6 81.8(8) .
Y4 Y2 H6 96.1(8) .
Y3 Y2 H6 36.3(8) .
Y1 Y2 H6 77.9(8) .
H1 Y2 H6 67.7(11) .
H2 Y2 H6 68.2(10) .
H5 Y2 H6 91.6(10) .
C14 Y2 H7 92.2(7) .
C13 Y2 H7 90.2(7) .
C15 Y2 H7 121.0(7) .
C17 Y2 H7 118.7(7) .
C16 Y2 H7 141.6(7) .
Y4 Y2 H7 36.4(7) .
Y3 Y2 H7 96.1(7) .
Y1 Y2 H7 79.1(7) .
H1 Y2 H7 71.1(9) .
H2 Y2 H7 70.1(9) .
H5 Y2 H7 91.9(9) .
H6 Y2 H7 132.3(11) .
C25 Y3 C26 32.22(8) .
C25 Y3 C29 32.01(8) .
C26 Y3 C29 52.11(8) .
C25 Y3 C27 52.69(8) .
C26 Y3 C27 31.39(9) .
C29 Y3 C27 51.43(8) .
C25 Y3 C28 52.47(8) .
C26 Y3 C28 51.64(9) .
C29 Y3 C28 30.99(8) .
C27 Y3 C28 30.82(9) .
C25 Y3 Y4 164.83(6) .
C26 Y3 Y4 132.92(6) .
C29 Y3 Y4 146.83(6) .
C27 Y3 Y4 113.14(6) .
C28 Y3 Y4 119.35(6) .
C25 Y3 Y2 124.91(6) .
C26 Y3 Y2 118.85(6) .
C29 Y3 Y2 152.93(6) .
C27 Y3 Y2 137.13(7) .
C28 Y3 Y2 167.93(7) .
Y4 Y3 Y2 59.852(7) .
C25 Y3 Y1 133.94(6) .
C26 Y3 Y1 165.29(6) .
C29 Y3 Y1 119.97(6) .
C27 Y3 Y1 157.49(7) .
C28 Y3 Y1 129.81(7) .
Y4 Y3 Y1 61.175(6) .
Y2 Y3 Y1 61.512(6) .
C25 Y3 H1 153.0(7) .
C26 Y3 H1 154.0(6) .
C29 Y3 H1 151.9(7) .
C27 Y3 H1 152.4(7) .
C28 Y3 H1 151.1(7) .
Y4 Y3 H1 39.8(6) .
Y2 Y3 H1 36.2(6) .
Y1 Y3 H1 31.9(6) .
C25 Y3 H2 126.9(6) .
C26 Y3 H2 99.0(6) .
C29 Y3 H2 149.4(6) .
C27 Y3 H2 99.2(6) .
C28 Y3 H2 125.9(6) .
Y4 Y3 H2 44.1(6) .
Y2 Y3 H2 44.0(6) .
Y1 Y3 H2 90.4(6) .
H1 Y3 H2 58.6(9) .
C25 Y3 H3 103.8(6) .
C26 Y3 H3 135.3(6) .
C29 Y3 H3 86.0(6) .
C27 Y3 H3 132.3(6) .
C28 Y3 H3 101.5(6) .
Y4 Y3 H3 90.2(6) .
Y2 Y3 H3 90.5(6) .
Y1 Y3 H3 34.0(6) .
H1 Y3 H3 65.9(9) .
H2 Y3 H3 124.4(8) .
C25 Y3 H6 90.8(8) .
C26 Y3 H6 95.1(8) .
C29 Y3 H6 118.2(8) .
C27 Y3 H6 124.7(8) .
C28 Y3 H6 142.9(8) .
Y4 Y3 H6 94.8(8) .
Y2 Y3 H6 35.0(8) .
Y1 Y3 H6 77.7(8) .
H1 Y3 H6 65.7(10) .
H2 Y3 H6 68.6(10) .
H3 Y3 H6 91.7(10) .
C25 Y3 H8 137.0(9) .
C26 Y3 H8 120.8(9) .
C29 Y3 H8 109.6(9) .
C27 Y3 H8 90.4(9) .
C28 Y3 H8 84.5(9) .
Y4 Y3 H8 37.2(8) .
Y2 Y3 H8 96.7(8) .
Y1 Y3 H8 72.5(9) .
H1 Y3 H8 68.9(11) .
H2 Y3 H8 74.3(10) .
H3 Y3 H8 84.4(10) .
H6 Y3 H8 131.6(12) .
C37 Y4 C38 32.24(7) .
C37 Y4 C41 32.28(7) .
C38 Y4 C41 52.47(7) .
C37 Y4 C40 52.85(7) .
C38 Y4 C40 51.97(8) .
C41 Y4 C40 31.31(7) .
C37 Y4 C39 52.81(7) .
C38 Y4 C39 31.23(8) .
C41 Y4 C39 52.01(7) .
C40 Y4 C39 31.37(8) .
C37 Y4 Y3 163.49(5) .
C38 Y4 Y3 132.10(5) .
C41 Y4 Y3 144.07(5) .
C40 Y4 Y3 116.39(5) .
C39 Y4 Y3 111.09(5) .
C37 Y4 Y2 135.20(5) .
C38 Y4 Y2 167.45(5) .
C41 Y4 Y2 117.45(5) .
C40 Y4 Y2 124.67(6) .
C39 Y4 Y2 152.11(6) .
Y3 Y4 Y2 60.351(6) .
C37 Y4 Y1 127.29(5) .
C38 Y4 Y1 123.00(6) .
C41 Y4 Y1 153.33(5) .
C40 Y4 Y1 172.06(6) .
C39 Y4 Y1 140.95(6) .
Y3 Y4 Y1 61.304(7) .
Y2 Y4 Y1 61.717(7) .
C37 Y4 H1 156.2(6) .
C38 Y4 H1 152.4(6) .
C41 Y4 H1 154.5(6) .
C40 Y4 H1 149.4(6) .
C39 Y4 H1 148.2(6) .
Y3 Y4 H1 38.3(6) .
Y2 Y4 H1 37.1(6) .
Y1 Y4 H1 32.8(6) .
C37 Y4 H2 140.2(6) .
C38 Y4 H2 141.2(6) .
C41 Y4 H2 107.9(6) .
C40 Y4 H2 93.1(6) .
C39 Y4 H2 110.1(6) .
Y3 Y4 H2 42.6(5) .
Y2 Y4 H2 44.4(6) .
Y1 Y4 H2 89.4(6) .
H1 Y4 H2 56.7(8) .
C37 Y4 H4 93.3(7) .
C38 Y4 H4 90.1(7) .
C41 Y4 H4 124.0(7) .
C40 Y4 H4 141.8(7) .
C39 Y4 H4 116.4(7) .
Y3 Y4 H4 91.6(7) .
Y2 Y4 H4 91.1(7) .
Y1 Y4 H4 35.0(7) .
H1 Y4 H4 67.8(9) .
H2 Y4 H4 124.4(9) .
C37 Y4 H7 98.9(7) .
C38 Y4 H7 131.2(7) .
C41 Y4 H7 87.2(7) .
C40 Y4 H7 108.3(7) .
C39 Y4 H7 138.2(7) .
Y3 Y4 H7 96.6(7) .
Y2 Y4 H7 36.3(7) .
Y1 Y4 H7 79.7(7) .
H1 Y4 H7 68.8(9) .
H2 Y4 H7 70.2(9) .
H4 Y4 H7 92.6(10) .
C37 Y4 H8 128.9(8) .
C38 Y4 H8 96.7(8) .
C41 Y4 H8 132.0(8) .
C40 Y4 H8 101.6(8) .
C39 Y4 H8 82.1(8) .
Y3 Y4 H8 35.9(8) .
Y2 Y4 H8 95.9(8) .
Y1 Y4 H8 72.1(8) .
H1 Y4 H8 66.5(10) .
H2 Y4 H8 71.8(10) .
H4 Y4 H8 85.8(11) .
H7 Y4 H8 132.2(11) .
C12 Si1 C11 107.98(17) .
C12 Si1 C1 113.50(17) .
C11 Si1 C1 109.93(14) .
C12 Si1 C10 106.5(2) .
C11 Si1 C10 108.31(17) .
C1 Si1 C10 110.42(15) .
C23 Si2 C24 110.5(2) .
C23 Si2 C13 111.24(19) .
C24 Si2 C13 108.67(15) .
C23 Si2 C22 107.3(3) .
C24 Si2 C22 106.2(2) .
C13 Si2 C22 112.86(18) .
C35 Si3 C25 112.36(15) .
C35 Si3 C34 107.47(17) .
C25 Si3 C34 111.52(13) .
C35 Si3 C36 107.56(18) .
C25 Si3 C36 109.75(14) .
C34 Si3 C36 108.00(17) .
C46 Si4 C47 105.0(2) .
C46 Si4 C48 108.8(3) .
C47 Si4 C48 108.2(3) .
C46 Si4 C37 114.58(15) .
C47 Si4 C37 112.37(15) .
C48 Si4 C37 107.67(16) .
C5 C1 C2 106.0(2) .
C5 C1 Si1 130.5(2) .
C2 C1 Si1 123.5(2) .
C5 C1 Y1 74.95(15) .
C2 C1 Y1 74.41(14) .
Si1 C1 Y1 116.55(11) .
C3 C2 C1 109.3(3) .
C3 C2 C6 124.9(3) .
C1 C2 C6 125.7(3) .
C3 C2 Y1 75.83(16) .
C1 C2 Y1 72.96(13) .
C6 C2 Y1 120.1(2) .
C2 C3 C4 107.0(3) .
C2 C3 C7 126.7(4) .
C4 C3 C7 126.3(4) .
C2 C3 Y1 72.94(15) .
C4 C3 Y1 73.82(16) .
C7 C3 Y1 118.0(2) .
C5 C4 C3 108.9(3) .
C5 C4 C8 126.5(4) .
C3 C4 C8 124.5(4) .
C5 C4 Y1 73.57(16) .
C3 C4 Y1 74.39(16) .
C8 C4 Y1 121.5(2) .
C4 C5 C1 108.8(3) .
C4 C5 C9 123.6(3) .
C1 C5 C9 127.6(3) .
C4 C5 Y1 75.27(16) .
C1 C5 Y1 72.88(14) .
C9 C5 Y1 117.1(2) .
C2 C6 H6A 109.5 .
C2 C6 H6B 109.5 .
H6A C6 H6B 109.5 .
C2 C6 H6C 109.5 .
H6A C6 H6C 109.5 .
H6B C6 H6C 109.5 .
C3 C7 H7A 109.5 .
C3 C7 H7B 109.5 .
H7A C7 H7B 109.5 .
C3 C7 H7C 109.5 .
H7A C7 H7C 109.5 .
H7B C7 H7C 109.5 .
C4 C8 H8A 109.5 .
C4 C8 H8B 109.5 .
H8A C8 H8B 109.5 .
C4 C8 H8C 109.5 .
H8A C8 H8C 109.5 .
H8B C8 H8C 109.5 .
C5 C9 H9A 109.5 .
C5 C9 H9B 109.5 .
H9A C9 H9B 109.5 .
C5 C9 H9C 109.5 .
H9A C9 H9C 109.5 .
H9B C9 H9C 109.5 .
Si1 C10 H10A 109.5 .
Si1 C10 H10B 109.5 .
H10A C10 H10B 109.5 .
Si1 C10 H10C 109.5 .
H10A C10 H10C 109.5 .
H10B C10 H10C 109.5 .
Si1 C11 H11A 109.5 .
Si1 C11 H11B 109.5 .
H11A C11 H11B 109.5 .
Si1 C11 H11C 109.5 .
H11A C11 H11C 109.5 .
H11B C11 H11C 109.5 .
Si1 C12 H12A 109.5 .
Si1 C12 H12B 109.5 .
H12A C12 H12B 109.5 .
Si1 C12 H12C 109.5 .
H12A C12 H12C 109.5 .
H12B C12 H12C 109.5 .
C14 C13 C17 106.3(2) .
C14 C13 Si2 129.5(2) .
C17 C13 Si2 123.9(2) .
C14 C13 Y2 73.78(14) .
C17 C13 Y2 74.92(14) .
Si2 C13 Y2 121.89(12) .
C15 C14 C13 108.8(3) .
C15 C14 C18 123.7(3) .
C13 C14 C18 127.5(3) .
C15 C14 Y2 75.36(15) .
C13 C14 Y2 74.21(14) .
C18 C14 Y2 116.6(2) .
C16 C15 C14 108.7(3) .
C16 C15 C19 125.8(3) .
C14 C15 C19 125.6(3) .
C16 C15 Y2 75.18(15) .
C14 C15 Y2 73.30(15) .
C19 C15 Y2 118.8(2) .
C15 C16 C17 108.3(2) .
C15 C16 C20 126.2(3) .
C17 C16 C20 125.4(3) .
C15 C16 Y2 73.80(15) .
C17 C16 Y2 73.84(14) .
C20 C16 Y2 121.37(18) .
C16 C17 C13 108.0(2) .
C16 C17 C21 124.1(3) .
C13 C17 C21 127.8(3) .
C16 C17 Y2 74.82(15) .
C13 C17 Y2 72.97(14) .
C21 C17 Y2 122.07(19) .
C14 C18 H18A 109.5 .
C14 C18 H18B 109.5 .
H18A C18 H18B 109.5 .
C14 C18 H18C 109.5 .
H18A C18 H18C 109.5 .
H18B C18 H18C 109.5 .
C15 C19 H19A 109.5 .
C15 C19 H19B 109.5 .
H19A C19 H19B 109.5 .
C15 C19 H19C 109.5 .
H19A C19 H19C 109.5 .
H19B C19 H19C 109.5 .
C16 C20 H20A 109.5 .
C16 C20 H20B 109.5 .
H20A C20 H20B 109.5 .
C16 C20 H20C 109.5 .
H20A C20 H20C 109.5 .
H20B C20 H20C 109.5 .
C17 C21 H21A 109.5 .
C17 C21 H21B 109.5 .
H21A C21 H21B 109.5 .
C17 C21 H21C 109.5 .
H21A C21 H21C 109.5 .
H21B C21 H21C 109.5 .
Si2 C22 H22A 109.5 .
Si2 C22 H22B 109.5 .
H22A C22 H22B 109.5 .
Si2 C22 H22C 109.5 .
H22A C22 H22C 109.5 .
H22B C22 H22C 109.5 .
Si2 C23 H23A 109.5 .
Si2 C23 H23B 109.5 .
H23A C23 H23B 109.5 .
Si2 C23 H23C 109.5 .
H23A C23 H23C 109.5 .
H23B C23 H23C 109.5 .
Si2 C24 H24A 109.5 .
Si2 C24 H24B 109.5 .
H24A C24 H24B 109.5 .
Si2 C24 H24C 109.5 .
H24A C24 H24C 109.5 .
H24B C24 H24C 109.5 .
C29 C25 C26 105.6(2) .
C29 C25 Si3 123.67(19) .
C26 C25 Si3 130.5(2) .
C29 C25 Y3 74.94(13) .
C26 C25 Y3 74.25(13) .
Si3 C25 Y3 120.24(11) .
C27 C26 C25 108.5(2) .
C27 C26 C30 123.9(3) .
C25 C26 C30 127.6(3) .
C27 C26 Y3 75.58(14) .
C25 C26 Y3 73.53(13) .
C30 C26 Y3 117.89(17) .
C28 C27 C26 108.3(2) .
C28 C27 C31 125.3(3) .
C26 C27 C31 126.3(3) .
C28 C27 Y3 75.06(14) .
C26 C27 Y3 73.03(14) .
C31 C27 Y3 119.95(17) .
C27 C28 C29 108.4(2) .
C27 C28 C32 125.9(3) .
C29 C28 C32 125.6(3) .
C27 C28 Y3 74.12(14) .
C29 C28 Y3 73.34(14) .
C32 C28 Y3 121.44(19) .
C28 C29 C25 109.2(2) .
C28 C29 C33 124.8(3) .
C25 C29 C33 126.0(2) .
C28 C29 Y3 75.67(14) .
C25 C29 Y3 73.06(13) .
C33 C29 Y3 120.09(18) .
C26 C30 H30A 109.5 .
C26 C30 H30B 109.5 .
H30A C30 H30B 109.5 .
C26 C30 H30C 109.5 .
H30A C30 H30C 109.5 .
H30B C30 H30C 109.5 .
C27 C31 H31A 109.5 .
C27 C31 H31B 109.5 .
H31A C31 H31B 109.5 .
C27 C31 H31C 109.5 .
H31A C31 H31C 109.5 .
H31B C31 H31C 109.5 .
C28 C32 H32A 109.5 .
C28 C32 H32B 109.5 .
H32A C32 H32B 109.5 .
C28 C32 H32C 109.5 .
H32A C32 H32C 109.5 .
H32B C32 H32C 109.5 .
C29 C33 H33A 109.5 .
C29 C33 H33B 109.5 .
H33A C33 H33B 109.5 .
C29 C33 H33C 109.5 .
H33A C33 H33C 109.5 .
H33B C33 H33C 109.5 .
Si3 C34 H34A 109.5 .
Si3 C34 H34B 109.5 .
H34A C34 H34B 109.5 .
Si3 C34 H34C 109.5 .
H34A C34 H34C 109.5 .
H34B C34 H34C 109.5 .
Si3 C35 H35A 109.5 .
Si3 C35 H35B 109.5 .
H35A C35 H35B 109.5 .
Si3 C35 H35C 109.5 .
H35A C35 H35C 109.5 .
H35B C35 H35C 109.5 .
Si3 C36 H36A 109.5 .
Si3 C36 H36B 109.5 .
H36A C36 H36B 109.5 .
Si3 C36 H36C 109.5 .
H36A C36 H36C 109.5 .
H36B C36 H36C 109.5 .
C38 C37 C41 106.0(2) .
C38 C37 Si4 127.45(18) .
C41 C37 Si4 125.73(17) .
C38 C37 Y4 74.38(13) .
C41 C37 Y4 74.84(12) .
Si4 C37 Y4 124.30(11) .
C39 C38 C37 109.1(2) .
C39 C38 C42 124.4(2) .
C37 C38 C42 126.5(2) .
C39 C38 Y4 75.62(14) .
C37 C38 Y4 73.38(13) .
C42 C38 Y4 117.84(17) .
C38 C39 C40 108.1(2) .
C38 C39 C43 126.3(2) .
C40 C39 C43 125.4(2) .
C38 C39 Y4 73.14(13) .
C40 C39 Y4 74.26(13) .
C43 C39 Y4 121.90(16) .
C41 C40 C39 108.3(2) .
C41 C40 C44 126.7(2) .
C39 C40 C44 124.9(2) .
C41 C40 Y4 73.67(13) .
C39 C40 Y4 74.38(13) .
C44 C40 Y4 120.75(16) .
C40 C41 C37 108.5(2) .
C40 C41 C45 124.4(2) .
C37 C41 C45 126.9(2) .
C40 C41 Y4 75.03(13) .
C37 C41 Y4 72.88(12) .
C45 C41 Y4 121.31(16) .
C38 C42 H42A 109.5 .
C38 C42 H42B 109.5 .
H42A C42 H42B 109.5 .
C38 C42 H42C 109.5 .
H42A C42 H42C 109.5 .
H42B C42 H42C 109.5 .
C39 C43 H43A 109.5 .
C39 C43 H43B 109.5 .
H43A C43 H43B 109.5 .
C39 C43 H43C 109.5 .
H43A C43 H43C 109.5 .
H43B C43 H43C 109.5 .
C40 C44 H44A 109.5 .
C40 C44 H44B 109.5 .
H44A C44 H44B 109.5 .
C40 C44 H44C 109.5 .
H44A C44 H44C 109.5 .
H44B C44 H44C 109.5 .
C41 C45 H45A 109.5 .
C41 C45 H45B 109.5 .
H45A C45 H45B 109.5 .
C41 C45 H45C 109.5 .
H45A C45 H45C 109.5 .
H45B C45 H45C 109.5 .
Si4 C46 H46A 109.5 .
Si4 C46 H46B 109.5 .
H46A C46 H46B 109.5 .
Si4 C46 H46C 109.5 .
H46A C46 H46C 109.5 .
H46B C46 H46C 109.5 .
Si4 C47 H47A 109.5 .
Si4 C47 H47B 109.5 .
H47A C47 H47B 109.5 .
Si4 C47 H47C 109.5 .
H47A C47 H47C 109.5 .
H47B C47 H47C 109.5 .
Si4 C48 H48A 109.5 .
Si4 C48 H48B 109.5 .
H48A C48 H48B 109.5 .
Si4 C48 H48C 109.5 .
H48A C48 H48C 109.5 .
H48B C48 H48C 109.5 .
C50 C49 H49A 109.5 .
C50 C49 H49B 109.5 .
H49A C49 H49B 109.5 .
C50 C49 H49C 109.5 .
H49A C49 H49C 109.5 .
H49B C49 H49C 109.5 .
C51 C50 C49 113.2(7) .
C51 C50 H50A 108.9 .
C49 C50 H50A 108.9 .
C51 C50 H50B 108.9 .
C49 C50 H50B 108.9 .
H50A C50 H50B 107.7 .
C51 C51 C50 112.9(9) 2_677
C51 C51 H51A 109.0 2_677
C50 C51 H51A 109.0 .
C51 C51 H51B 109.0 2_677
C50 C51 H51B 109.0 .
H51A C51 H51B 107.8 .

loop_
_geom_bond_atom_site_label_1
_geom_bond_atom_site_label_2
_geom_bond_distance
_geom_bond_site_symmetry_2
Y1 C1 2.553(2) .
Y1 C2 2.572(2) .
Y1 C5 2.580(3) .
Y1 C4 2.602(3) .
Y1 C3 2.609(3) .
Y1 Y4 3.5932(3) .
Y1 Y3 3.5976(4) .
Y1 Y2 3.6204(3) .
Y1 H1 2.09(2) .
Y1 H3 2.18(2) .
Y1 H4 2.18(3) .
Y1 H5 2.18(2) .
Y2 C14 2.576(3) .
Y2 C13 2.582(2) .
Y2 C15 2.602(3) .
Y2 C17 2.607(3) .
Y2 C16 2.620(3) .
Y2 Y4 3.4618(4) .
Y2 Y3 3.4791(3) .
Y2 H1 2.15(2) .
Y2 H2 2.42(2) .
Y2 H5 2.19(2) .
Y2 H6 2.11(3) .
Y2 H7 2.15(3) .
Y3 C25 2.586(2) .
Y3 C26 2.595(2) .
Y3 C29 2.610(2) .
Y3 C27 2.628(2) .
Y3 C28 2.640(2) .
Y3 Y4 3.4598(3) .
Y3 H1 2.19(2) .
Y3 H2 2.35(2) .
Y3 H3 2.15(2) .
Y3 H6 2.17(3) .
Y3 H8 2.12(3) .
Y4 C37 2.578(2) .
Y4 C38 2.591(2) .
Y4 C41 2.603(2) .
Y4 C40 2.621(2) .
Y4 C39 2.622(2) .
Y4 H1 2.26(2) .
Y4 H2 2.41(2) .
Y4 H4 2.23(3) .
Y4 H7 2.15(3) .
Y4 H8 2.19(3) .
Si1 C12 1.857(4) .
Si1 C11 1.862(3) .
Si1 C1 1.873(3) .
Si1 C10 1.875(3) .
Si2 C23 1.858(5) .
Si2 C24 1.857(3) .
Si2 C13 1.861(3) .
Si2 C22 1.867(5) .
Si3 C35 1.858(4) .
Si3 C25 1.862(3) .
Si3 C34 1.864(3) .
Si3 C36 1.867(3) .
Si4 C46 1.837(4) .
Si4 C47 1.841(4) .
Si4 C48 1.851(4) .
Si4 C37 1.863(2) .
C1 C5 1.423(4) .
C1 C2 1.440(4) .
C2 C3 1.395(4) .
C2 C6 1.505(4) .
C3 C4 1.427(5) .
C3 C7 1.498(5) .
C4 C5 1.392(5) .
C4 C8 1.517(5) .
C5 C9 1.504(5) .
C6 H6A 0.9800 .
C6 H6B 0.9800 .
C6 H6C 0.9800 .
C7 H7A 0.9800 .
C7 H7B 0.9800 .
C7 H7C 0.9800 .
C8 H8A 0.9800 .
C8 H8B 0.9800 .
C8 H8C 0.9800 .
C9 H9A 0.9800 .
C9 H9B 0.9800 .
C9 H9C 0.9800 .
C10 H10A 0.9800 .
C10 H10B 0.9800 .
C10 H10C 0.9800 .
C11 H11A 0.9800 .
C11 H11B 0.9800 .
C11 H11C 0.9800 .
C12 H12A 0.9800 .
C12 H12B 0.9800 .
C12 H12C 0.9800 .
C13 C14 1.422(4) .
C13 C17 1.435(4) .
C14 C15 1.399(4) .
C14 C18 1.523(4) .
C15 C16 1.396(4) .
C15 C19 1.516(4) .
C16 C17 1.412(4) .
C16 C20 1.509(4) .
C17 C21 1.492(4) .
C18 H18A 0.9800 .
C18 H18B 0.9800 .
C18 H18C 0.9800 .
C19 H19A 0.9800 .
C19 H19B 0.9800 .
C19 H19C 0.9800 .
C20 H20A 0.9800 .
C20 H20B 0.9800 .
C20 H20C 0.9800 .
C21 H21A 0.9800 .
C21 H21B 0.9800 .
C21 H21C 0.9800 .
C22 H22A 0.9800 .
C22 H22B 0.9800 .
C22 H22C 0.9800 .
C23 H23A 0.9800 .
C23 H23B 0.9800 .
C23 H23C 0.9800 .
C24 H24A 0.9800 .
C24 H24B 0.9800 .
C24 H24C 0.9800 .
C25 C29 1.433(4) .
C25 C26 1.438(3) .
C26 C27 1.413(4) .
C26 C30 1.508(4) .
C27 C28 1.400(4) .
C27 C31 1.509(4) .
C28 C29 1.403(4) .
C28 C32 1.509(4) .
C29 C33 1.511(4) .
C30 H30A 0.9800 .
C30 H30B 0.9800 .
C30 H30C 0.9800 .
C31 H31A 0.9800 .
C31 H31B 0.9800 .
C31 H31C 0.9800 .
C32 H32A 0.9800 .
C32 H32B 0.9800 .
C32 H32C 0.9800 .
C33 H33A 0.9800 .
C33 H33B 0.9800 .
C33 H33C 0.9800 .
C34 H34A 0.9800 .
C34 H34B 0.9800 .
C34 H34C 0.9800 .
C35 H35A 0.9800 .
C35 H35B 0.9800 .
C35 H35C 0.9800 .
C36 H36A 0.9800 .
C36 H36B 0.9800 .
C36 H36C 0.9800 .
C37 C38 1.435(3) .
C37 C41 1.441(3) .
C38 C39 1.404(3) .
C38 C42 1.506(4) .
C39 C40 1.417(4) .
C39 C43 1.508(3) .
C40 C41 1.410(3) .
C40 C44 1.507(3) .
C41 C45 1.495(3) .
C42 H42A 0.9800 .
C42 H42B 0.9800 .
C42 H42C 0.9800 .
C43 H43A 0.9800 .
C43 H43B 0.9800 .
C43 H43C 0.9800 .
C44 H44A 0.9800 .
C44 H44B 0.9800 .
C44 H44C 0.9800 .
C45 H45A 0.9800 .
C45 H45B 0.9800 .
C45 H45C 0.9800 .
C46 H46A 0.9800 .
C46 H46B 0.9800 .
C46 H46C 0.9800 .
C47 H47A 0.9800 .
C47 H47B 0.9800 .
C47 H47C 0.9800 .
C48 H48A 0.9800 .
C48 H48B 0.9800 .
C48 H48C 0.9800 .
C49 C50 1.520(11) .
C49 H49A 0.9800 .
C49 H49B 0.9800 .
C49 H49C 0.9800 .
C50 C51 1.431(13) .
C50 H50A 0.9900 .
C50 H50B 0.9900 .
C51 C51 1.529(17) 2_677
C51 H51A 0.9900 .
C51 H51B 0.9900 .

loop_
_geom_torsion_atom_site_label_1
_geom_torsion_atom_site_label_2
_geom_torsion_atom_site_label_3
_geom_torsion_atom_site_label_4
_geom_torsion
_geom_torsion_site_symmetry_4
C1 Y1 Y2 C14 -77.2(3) .
C2 Y1 Y2 C14 -112.4(3) .
C5 Y1 Y2 C14 -38.5(3) .
C4 Y1 Y2 C14 -8.0(3) .
C3 Y1 Y2 C14 -117.8(7) .
Y4 Y1 Y2 C14 83.9(3) .
Y3 Y1 Y2 C14 153.5(3) .
C1 Y1 Y2 C13 -48.78(11) .
C2 Y1 Y2 C13 -84.01(13) .
C5 Y1 Y2 C13 -10.10(12) .
C4 Y1 Y2 C13 20.44(17) .
C3 Y1 Y2 C13 -89.4(7) .
Y4 Y1 Y2 C13 112.32(8) .
Y3 Y1 Y2 C13 -178.10(8) .
C1 Y1 Y2 C15 59.4(2) .
C2 Y1 Y2 C15 24.2(2) .
C5 Y1 Y2 C15 98.1(2) .
C4 Y1 Y2 C15 128.6(2) .
C3 Y1 Y2 C15 18.8(7) .
Y4 Y1 Y2 C15 -139.5(2) .
Y3 Y1 Y2 C15 -69.9(2) .
C1 Y1 Y2 C17 -9.98(10) .
C2 Y1 Y2 C17 -45.21(12) .
C5 Y1 Y2 C17 28.71(11) .
C4 Y1 Y2 C17 59.24(17) .
C3 Y1 Y2 C17 -50.6(7) .
Y4 Y1 Y2 C17 151.12(7) .
Y3 Y1 Y2 C17 -139.30(7) .
C1 Y1 Y2 C16 28.40(11) .
C2 Y1 Y2 C16 -6.83(13) .
C5 Y1 Y2 C16 67.09(12) .
C4 Y1 Y2 C16 97.62(17) .
C3 Y1 Y2 C16 -12.2(7) .
Y4 Y1 Y2 C16 -170.50(9) .
Y3 Y1 Y2 C16 -100.92(9) .
C1 Y1 Y2 Y4 -161.11(7) .
C2 Y1 Y2 Y4 163.67(10) .
C5 Y1 Y2 Y4 -122.42(8) .
C4 Y1 Y2 Y4 -91.88(15) .
C3 Y1 Y2 Y4 158.3(7) .
Y3 Y1 Y2 Y4 69.573(7) .
C1 Y1 Y2 Y3 129.32(7) .
C2 Y1 Y2 Y3 94.09(10) .
C5 Y1 Y2 Y3 168.01(8) .
C4 Y1 Y2 Y3 -161.46(15) .
C3 Y1 Y2 Y3 88.7(7) .
Y4 Y1 Y2 Y3 -69.573(7) .
C14 Y2 Y3 C25 62.20(11) .
C13 Y2 Y3 C25 50.0(2) .
C15 Y2 Y3 C25 33.99(10) .
C17 Y2 Y3 C25 -18.11(13) .
C16 Y2 Y3 C25 0.67(10) .
Y4 Y2 Y3 C25 162.88(7) .
Y1 Y2 Y3 C25 -125.73(7) .
C14 Y2 Y3 C26 24.71(11) .
C13 Y2 Y3 C26 12.5(2) .
C15 Y2 Y3 C26 -3.51(10) .
C17 Y2 Y3 C26 -55.61(13) .
C16 Y2 Y3 C26 -36.83(10) .
Y4 Y2 Y3 C26 125.39(7) .
Y1 Y2 Y3 C26 -163.22(7) .
C14 Y2 Y3 C29 87.14(16) .
C13 Y2 Y3 C29 74.9(2) .
C15 Y2 Y3 C29 58.93(16) .
C17 Y2 Y3 C29 6.82(17) .
C16 Y2 Y3 C29 25.61(16) .
Y4 Y2 Y3 C29 -172.18(13) .
Y1 Y2 Y3 C29 -100.79(13) .
C14 Y2 Y3 C27 -8.25(12) .
C13 Y2 Y3 C27 -20.5(2) .
C15 Y2 Y3 C27 -36.47(12) .
C17 Y2 Y3 C27 -88.57(14) .
C16 Y2 Y3 C27 -69.79(12) .
Y4 Y2 Y3 C27 92.43(8) .
Y1 Y2 Y3 C27 163.82(8) .
C14 Y2 Y3 C28 -11.0(3) .
C13 Y2 Y3 C28 -23.3(3) .
C15 Y2 Y3 C28 -39.2(3) .
C17 Y2 Y3 C28 -91.3(3) .
C16 Y2 Y3 C28 -72.5(3) .
Y4 Y2 Y3 C28 89.7(3) .
Y1 Y2 Y3 C28 161.1(3) .
C14 Y2 Y3 Y4 -100.68(9) .
C13 Y2 Y3 Y4 -112.92(19) .
C15 Y2 Y3 Y4 -128.90(8) .
C17 Y2 Y3 Y4 179.00(11) .
C16 Y2 Y3 Y4 -162.22(8) .
Y1 Y2 Y3 Y4 71.387(7) .
C14 Y2 Y3 Y1 -172.07(9) .
C13 Y2 Y3 Y1 175.69(19) .
C15 Y2 Y3 Y1 159.72(8) .
C17 Y2 Y3 Y1 107.61(11) .
C16 Y2 Y3 Y1 126.40(8) .
Y4 Y2 Y3 Y1 -71.387(7) .
C1 Y1 Y3 C25 9.14(12) .
C2 Y1 Y3 C25 -23.81(11) .
C5 Y1 Y3 C25 -4.0(4) .
C4 Y1 Y3 C25 -84.82(16) .
C3 Y1 Y3 C25 -59.50(12) .
Y4 Y1 Y3 C25 -178.29(8) .
Y2 Y1 Y3 C25 112.41(8) .
C1 Y1 Y3 C26 -7.8(3) .
C2 Y1 Y3 C26 -40.8(3) .
C5 Y1 Y3 C26 -20.9(5) .
C4 Y1 Y3 C26 -101.8(3) .
C3 Y1 Y3 C26 -76.5(3) .
Y4 Y1 Y3 C26 164.7(2) .
Y2 Y1 Y3 C26 95.5(2) .
C1 Y1 Y3 C29 45.65(11) .
C2 Y1 Y3 C29 12.71(10) .
C5 Y1 Y3 C29 32.5(4) .
C4 Y1 Y3 C29 -48.30(15) .
C3 Y1 Y3 C29 -22.98(11) .
Y4 Y1 Y3 C29 -141.78(7) .
Y2 Y1 Y3 C29 148.93(7) .
C1 Y1 Y3 C27 106.41(17) .
C2 Y1 Y3 C27 73.47(16) .
C5 Y1 Y3 C27 93.3(4) .
C4 Y1 Y3 C27 12.5(2) .
C3 Y1 Y3 C27 37.78(17) .
Y4 Y1 Y3 C27 -81.02(15) .
Y2 Y1 Y3 C27 -150.31(15) .
C1 Y1 Y3 C28 81.79(12) .
C2 Y1 Y3 C28 48.84(10) .
C5 Y1 Y3 C28 68.7(4) .
C4 Y1 Y3 C28 -12.16(16) .
C3 Y1 Y3 C28 13.16(12) .
Y4 Y1 Y3 C28 -105.64(7) .
Y2 Y1 Y3 C28 -174.93(7) .
C1 Y1 Y3 Y4 -172.57(9) .
C2 Y1 Y3 Y4 154.48(7) .
C5 Y1 Y3 Y4 174.3(4) .
C4 Y1 Y3 Y4 93.48(14) .
C3 Y1 Y3 Y4 118.80(9) .
Y2 Y1 Y3 Y4 -69.293(8) .
C1 Y1 Y3 Y2 -103.28(9) .
C2 Y1 Y3 Y2 -136.22(7) .
C5 Y1 Y3 Y2 -116.4(4) .
C4 Y1 Y3 Y2 162.77(14) .
C3 Y1 Y3 Y2 -171.91(9) .
Y4 Y1 Y3 Y2 69.293(8) .
C25 Y3 Y4 C37 49.6(3) .
C26 Y3 Y4 C37 59.5(2) .
C29 Y3 Y4 C37 -24.2(2) .
C27 Y3 Y4 C37 30.0(2) .
C28 Y3 Y4 C37 -3.8(2) .
Y2 Y3 Y4 C37 162.34(18) .
Y1 Y3 Y4 C37 -125.71(18) .
C25 Y3 Y4 C38 65.3(2) .
C26 Y3 Y4 C38 75.23(11) .
C29 Y3 Y4 C38 -8.45(13) .
C27 Y3 Y4 C38 45.71(10) .
C28 Y3 Y4 C38 11.93(11) .
Y2 Y3 Y4 C38 178.05(8) .
Y1 Y3 Y4 C38 -110.01(8) .
C25 Y3 Y4 C41 -15.9(2) .
C26 Y3 Y4 C41 -6.01(12) .
C29 Y3 Y4 C41 -89.69(14) .
C27 Y3 Y4 C41 -35.53(12) .
C28 Y3 Y4 C41 -69.32(12) .
Y2 Y3 Y4 C41 96.81(9) .
Y1 Y3 Y4 C41 168.75(9) .
C25 Y3 Y4 C40 3.9(2) .
C26 Y3 Y4 C40 13.81(11) .
C29 Y3 Y4 C40 -69.87(13) .
C27 Y3 Y4 C40 -15.70(10) .
C28 Y3 Y4 C40 -49.49(10) .
Y2 Y3 Y4 C40 116.64(6) .
Y1 Y3 Y4 C40 -171.42(6) .
C25 Y3 Y4 C39 37.8(2) .
C26 Y3 Y4 C39 47.69(11) .
C29 Y3 Y4 C39 -35.99(13) .
C27 Y3 Y4 C39 18.17(10) .
C28 Y3 Y4 C39 -15.61(10) .
Y2 Y3 Y4 C39 150.51(6) .
Y1 Y3 Y4 C39 -137.55(6) .
C25 Y3 Y4 Y2 -112.8(2) .
C26 Y3 Y4 Y2 -102.82(8) .
C29 Y3 Y4 Y2 173.50(11) .
C27 Y3 Y4 Y2 -132.34(7) .
C28 Y3 Y4 Y2 -166.12(7) .
Y1 Y3 Y4 Y2 71.943(7) .
C25 Y3 Y4 Y1 175.3(2) .
C26 Y3 Y4 Y1 -174.76(8) .
C29 Y3 Y4 Y1 101.56(11) .
C27 Y3 Y4 Y1 155.72(7) .
C28 Y3 Y4 Y1 121.93(7) .
Y2 Y3 Y4 Y1 -71.943(7) .
C14 Y2 Y4 C37 -49.19(10) .
C13 Y2 Y4 C37 -12.97(11) .
C15 Y2 Y4 C37 -82.18(11) .
C17 Y2 Y4 C37 8.38(16) .
C16 Y2 Y4 C37 -90.3(2) .
Y3 Y2 Y4 C37 -172.97(7) .
Y1 Y2 Y4 C37 115.76(7) .
C14 Y2 Y4 C38 -49.5(3) .
C13 Y2 Y4 C38 -13.3(3) .
C15 Y2 Y4 C38 -82.5(3) .
C17 Y2 Y4 C38 8.0(3) .
C16 Y2 Y4 C38 -90.7(3) .
Y3 Y2 Y4 C38 -173.3(3) .
Y1 Y2 Y4 C38 115.4(3) .
C14 Y2 Y4 C41 -15.18(9) .
C13 Y2 Y4 C41 21.04(10) .
C15 Y2 Y4 C41 -48.17(10) .
C17 Y2 Y4 C41 42.39(16) .
C16 Y2 Y4 C41 -56.3(2) .
Y3 Y2 Y4 C41 -138.96(6) .
Y1 Y2 Y4 C41 149.77(6) .
C14 Y2 Y4 C40 20.59(10) .
C13 Y2 Y4 C40 56.81(10) .
C15 Y2 Y4 C40 -12.40(11) .
C17 Y2 Y4 C40 78.16(16) .
C16 Y2 Y4 C40 -20.5(2) .
Y3 Y2 Y4 C40 -103.19(6) .
Y1 Y2 Y4 C40 -174.46(6) .
C14 Y2 Y4 C39 44.75(13) .
C13 Y2 Y4 C39 80.97(13) .
C15 Y2 Y4 C39 11.76(14) .
C17 Y2 Y4 C39 102.32(18) .
C16 Y2 Y4 C39 3.6(2) .
Y3 Y2 Y4 C39 -79.03(11) .
Y1 Y2 Y4 C39 -150.30(11) .
C14 Y2 Y4 Y3 123.78(7) .
C13 Y2 Y4 Y3 160.00(8) .
C15 Y2 Y4 Y3 90.79(9) .
C17 Y2 Y4 Y3 -178.65(15) .
C16 Y2 Y4 Y3 82.7(2) .
Y1 Y2 Y4 Y3 -71.269(8) .
C14 Y2 Y4 Y1 -164.95(7) .
C13 Y2 Y4 Y1 -128.73(8) .
C15 Y2 Y4 Y1 162.06(9) .
C17 Y2 Y4 Y1 -107.38(15) .
C16 Y2 Y4 Y1 153.9(2) .
Y3 Y2 Y4 Y1 71.269(8) .
C1 Y1 Y4 C37 -35.4(2) .
C2 Y1 Y4 C37 79.64(18) .
C5 Y1 Y4 C37 -15.41(12) .
C4 Y1 Y4 C37 19.42(12) .
C3 Y1 Y4 C37 56.16(13) .
Y3 Y1 Y4 C37 163.14(7) .
Y2 Y1 Y4 C37 -127.09(7) .
C1 Y1 Y4 C38 -74.7(2) .
C2 Y1 Y4 C38 40.28(18) .
C5 Y1 Y4 C38 -54.78(12) .
C4 Y1 Y4 C38 -19.95(12) .
C3 Y1 Y4 C38 16.80(13) .
Y3 Y1 Y4 C38 123.77(6) .
Y2 Y1 Y4 C38 -166.46(6) .
C1 Y1 Y4 C41 -3.7(3) .
C2 Y1 Y4 C41 111.3(2) .
C5 Y1 Y4 C41 16.22(16) .
C4 Y1 Y4 C41 51.05(16) .
C3 Y1 Y4 C41 87.80(16) .
Y3 Y1 Y4 C41 -165.23(12) .
Y2 Y1 Y4 C41 -95.46(12) .
C1 Y1 Y4 C40 -123.3(4) .
C2 Y1 Y4 C40 -8.3(4) .
C5 Y1 Y4 C40 -103.4(4) .
C4 Y1 Y4 C40 -68.6(4) .
C3 Y1 Y4 C40 -31.8(4) .
Y3 Y1 Y4 C40 75.2(4) .
Y2 Y1 Y4 C40 144.9(4) .
C1 Y1 Y4 C39 -109.9(2) .
C2 Y1 Y4 C39 5.15(19) .
C5 Y1 Y4 C39 -89.91(13) .
C4 Y1 Y4 C39 -55.08(14) .
C3 Y1 Y4 C39 -18.33(14) .
Y3 Y1 Y4 C39 88.64(9) .
Y2 Y1 Y4 C39 158.41(9) .
C1 Y1 Y4 Y3 161.5(2) .
C2 Y1 Y4 Y3 -83.50(16) .
C5 Y1 Y4 Y3 -178.55(10) .
C4 Y1 Y4 Y3 -143.73(11) .
C3 Y1 Y4 Y3 -106.98(11) .
Y2 Y1 Y4 Y3 69.765(7) .
C1 Y1 Y4 Y2 91.7(2) .
C2 Y1 Y4 Y2 -153.26(16) .
C5 Y1 Y4 Y2 111.68(10) .
C4 Y1 Y4 Y2 146.51(11) .
C3 Y1 Y4 Y2 -176.74(11) .
Y3 Y1 Y4 Y2 -69.765(7) .
C12 Si1 C1 C5 -8.5(3) .
C11 Si1 C1 C5 112.5(3) .
C10 Si1 C1 C5 -128.0(3) .
C12 Si1 C1 C2 172.4(2) .
C11 Si1 C1 C2 -66.6(2) .
C10 Si1 C1 C2 52.9(3) .
C12 Si1 C1 Y1 84.09(17) .
C11 Si1 C1 Y1 -154.86(14) .
C10 Si1 C1 Y1 -35.4(2) .
C2 Y1 C1 C5 -111.8(2) .
C4 Y1 C1 C5 -35.97(18) .
C3 Y1 C1 C5 -76.1(2) .
Y4 Y1 C1 C5 27.9(3) .
Y3 Y1 C1 C5 -175.45(14) .
Y2 Y1 C1 C5 109.48(17) .
C5 Y1 C1 C2 111.8(2) .
C4 Y1 C1 C2 75.80(19) .
C3 Y1 C1 C2 35.68(17) .
Y4 Y1 C1 C2 139.64(19) .
Y3 Y1 C1 C2 -63.67(18) .
Y2 Y1 C1 C2 -138.75(14) .
C2 Y1 C1 Si1 120.0(2) .
C5 Y1 C1 Si1 -128.2(2) .
C4 Y1 C1 Si1 -164.15(19) .
C3 Y1 C1 Si1 155.72(19) .
Y4 Y1 C1 Si1 -100.3(2) .
Y3 Y1 C1 Si1 56.37(16) .
Y2 Y1 C1 Si1 -18.71(15) .
C5 C1 C2 C3 1.1(3) .
Si1 C1 C2 C3 -179.59(19) .
Y1 C1 C2 C3 -67.76(19) .
C5 C1 C2 C6 -176.0(3) .
Si1 C1 C2 C6 3.3(4) .
Y1 C1 C2 C6 115.2(3) .
C5 C1 C2 Y1 68.88(17) .
Si1 C1 C2 Y1 -111.83(18) .
C1 Y1 C2 C3 115.7(3) .
C5 Y1 C2 C3 77.3(2) .
C4 Y1 C2 C3 37.6(2) .
Y4 Y1 C2 C3 -36.7(3) .
Y3 Y1 C2 C3 -107.30(19) .
Y2 Y1 C2 C3 -178.76(16) .
C5 Y1 C2 C1 -38.45(16) .
C4 Y1 C2 C1 -78.11(19) .
C3 Y1 C2 C1 -115.7(3) .
Y4 Y1 C2 C1 -152.40(14) .
Y3 Y1 C2 C1 136.99(14) .
Y2 Y1 C2 C1 65.53(19) .
C1 Y1 C2 C6 -121.9(3) .
C5 Y1 C2 C6 -160.3(3) .
C4 Y1 C2 C6 160.0(3) .
C3 Y1 C2 C6 122.4(3) .
Y4 Y1 C2 C6 85.7(3) .
Y3 Y1 C2 C6 15.1(3) .
Y2 Y1 C2 C6 -56.4(3) .
C1 C2 C3 C4 -0.6(3) .
C6 C2 C3 C4 176.5(3) .
Y1 C2 C3 C4 -66.50(19) .
C1 C2 C3 C7 178.5(3) .
C6 C2 C3 C7 -4.4(5) .
Y1 C2 C3 C7 112.6(3) .
C1 C2 C3 Y1 65.88(18) .
C6 C2 C3 Y1 -117.0(3) .
C1 Y1 C3 C2 -37.35(16) .
C5 Y1 C3 C2 -78.03(19) .
C4 Y1 C3 C2 -114.1(3) .
Y4 Y1 C3 C2 162.78(14) .
Y3 Y1 C3 C2 90.80(18) .
Y2 Y1 C3 C2 6.4(8) .
C1 Y1 C3 C4 76.7(2) .
C2 Y1 C3 C4 114.1(3) .
C5 Y1 C3 C4 36.04(18) .
Y4 Y1 C3 C4 -83.1(2) .
Y3 Y1 C3 C4 -155.12(16) .
Y2 Y1 C3 C4 120.5(7) .
C1 Y1 C3 C7 -160.3(4) .
C2 Y1 C3 C7 -123.0(4) .
C5 Y1 C3 C7 159.0(4) .
C4 Y1 C3 C7 123.0(4) .
Y4 Y1 C3 C7 39.8(4) .
Y3 Y1 C3 C7 -32.2(4) .
Y2 Y1 C3 C7 -116.6(6) .
C2 C3 C4 C5 -0.1(3) .
C7 C3 C4 C5 -179.2(3) .
Y1 C3 C4 C5 -66.0(2) .
C2 C3 C4 C8 -176.3(3) .
C7 C3 C4 C8 4.6(5) .
Y1 C3 C4 C8 117.8(3) .
C2 C3 C4 Y1 65.90(19) .
C7 C3 C4 Y1 -113.2(3) .
C1 Y1 C4 C5 37.18(16) .
C2 Y1 C4 C5 78.73(18) .
C3 Y1 C4 C5 115.6(3) .
Y4 Y1 C4 C5 -126.37(16) .
Y3 Y1 C4 C5 159.18(13) .
Y2 Y1 C4 C5 -52.0(2) .
C1 Y1 C4 C3 -78.46(19) .
C2 Y1 C4 C3 -36.91(17) .
C5 Y1 C4 C3 -115.6(3) .
Y4 Y1 C4 C3 117.99(17) .
Y3 Y1 C4 C3 43.5(3) .
Y2 Y1 C4 C3 -167.68(14) .
C1 Y1 C4 C8 160.4(4) .
C2 Y1 C4 C8 -158.1(4) .
C5 Y1 C4 C8 123.2(5) .
C3 Y1 C4 C8 -121.2(5) .
Y4 Y1 C4 C8 -3.2(4) .
Y3 Y1 C4 C8 -77.6(4) .
Y2 Y1 C4 C8 71.1(4) .
C3 C4 C5 C1 0.9(3) .
C8 C4 C5 C1 176.9(3) .
Y1 C4 C5 C1 -65.73(18) .
C3 C4 C5 C9 179.6(3) .
C8 C4 C5 C9 -4.4(5) .
Y1 C4 C5 C9 113.0(3) .
C3 C4 C5 Y1 66.6(2) .
C8 C4 C5 Y1 -117.3(3) .
C2 C1 C5 C4 -1.2(3) .
Si1 C1 C5 C4 179.6(2) .
Y1 C1 C5 C4 67.30(19) .
C2 C1 C5 C9 -179.8(3) .
Si1 C1 C5 C9 0.9(4) .
Y1 C1 C5 C9 -111.3(3) .
C2 C1 C5 Y1 -68.51(17) .
Si1 C1 C5 Y1 112.3(2) .
C1 Y1 C5 C4 -115.4(3) .
C2 Y1 C5 C4 -76.4(2) .
C3 Y1 C5 C4 -36.79(19) .
Y4 Y1 C5 C4 74.7(2) .
Y3 Y1 C5 C4 -98.7(4) .
Y2 Y1 C5 C4 151.72(17) .
C2 Y1 C5 C1 39.03(16) .
C4 Y1 C5 C1 115.4(3) .
C3 Y1 C5 C1 78.65(19) .
Y4 Y1 C5 C1 -169.83(12) .
Y3 Y1 C5 C1 16.8(5) .
Y2 Y1 C5 C1 -92.83(16) .
C1 Y1 C5 C9 124.0(3) .
C2 Y1 C5 C9 163.1(3) .
C4 Y1 C5 C9 -120.5(3) .
C3 Y1 C5 C9 -157.3(3) .
Y4 Y1 C5 C9 -45.8(3) .
Y3 Y1 C5 C9 140.8(3) .
Y2 Y1 C5 C9 31.2(3) .
C23 Si2 C13 C14 133.9(3) .
C24 Si2 C13 C14 -104.3(3) .
C22 Si2 C13 C14 13.2(3) .
C23 Si2 C13 C17 -53.9(3) .
C24 Si2 C13 C17 68.0(3) .
C22 Si2 C13 C17 -174.5(3) .
C23 Si2 C13 Y2 38.9(3) .
C24 Si2 C13 Y2 160.78(18) .
C22 Si2 C13 Y2 -81.7(2) .
C15 Y2 C13 C14 36.51(16) .
C17 Y2 C13 C14 112.4(2) .
C16 Y2 C13 C14 75.89(18) .
Y4 Y2 C13 C14 -84.40(16) .
Y3 Y2 C13 C14 17.6(3) .
Y1 Y2 C13 C14 -167.91(13) .
C14 Y2 C13 C17 -112.4(2) .
C15 Y2 C13 C17 -75.90(17) .
C16 Y2 C13 C17 -36.52(16) .
Y4 Y2 C13 C17 163.19(13) .
Y3 Y2 C13 C17 -94.8(2) .
Y1 Y2 C13 C17 79.68(16) .
C14 Y2 C13 Si2 126.8(2) .
C15 Y2 C13 Si2 163.3(2) .
C17 Y2 C13 Si2 -120.8(2) .
C16 Y2 C13 Si2 -157.3(2) .
Y4 Y2 C13 Si2 42.36(18) .
Y3 Y2 C13 Si2 144.34(12) .
Y1 Y2 C13 Si2 -41.14(19) .
C17 C13 C14 C15 0.4(3) .
Si2 C13 C14 C15 173.68(19) .
Y2 C13 C14 C15 -68.07(18) .
C17 C13 C14 C18 -179.9(3) .
Si2 C13 C14 C18 -6.6(4) .
Y2 C13 C14 C18 111.6(3) .
C17 C13 C14 Y2 68.44(17) .
Si2 C13 C14 Y2 -118.2(2) .
C13 Y2 C14 C15 114.8(2) .
C17 Y2 C14 C15 76.43(19) .
C16 Y2 C14 C15 36.40(17) .
Y4 Y2 C14 C15 -130.33(16) .
Y3 Y2 C14 C15 -58.3(2) .
Y1 Y2 C14 C15 152.9(2) .
C15 Y2 C14 C13 -114.8(2) .
C17 Y2 C14 C13 -38.37(15) .
C16 Y2 C14 C13 -78.41(17) .
Y4 Y2 C14 C13 114.87(14) .
Y3 Y2 C14 C13 -173.06(12) .
Y1 Y2 C14 C13 38.1(4) .
C13 Y2 C14 C18 -124.4(3) .
C15 Y2 C14 C18 120.8(3) .
C17 Y2 C14 C18 -162.8(3) .
C16 Y2 C14 C18 157.1(3) .
Y4 Y2 C14 C18 -9.6(3) .
Y3 Y2 C14 C18 62.5(3) .
Y1 Y2 C14 C18 -86.4(4) .
C13 C14 C15 C16 -0.2(3) .
C18 C14 C15 C16 -179.9(3) .
Y2 C14 C15 C16 -67.47(18) .
C13 C14 C15 C19 -178.9(3) .
C18 C14 C15 C19 1.4(4) .
Y2 C14 C15 C19 113.8(3) .
C13 C14 C15 Y2 67.31(18) .
C18 C14 C15 Y2 -112.4(3) .
C14 Y2 C15 C16 115.2(2) .
C13 Y2 C15 C16 77.83(17) .
C17 Y2 C15 C16 36.83(15) .
Y4 Y2 C15 C16 -175.68(12) .
Y3 Y2 C15 C16 -108.19(15) .
Y1 Y2 C15 C16 -46.9(3) .
C13 Y2 C15 C14 -37.33(16) .
C17 Y2 C15 C14 -78.33(18) .
C16 Y2 C15 C14 -115.2(2) .
Y4 Y2 C15 C14 69.17(19) .
Y3 Y2 C15 C14 136.66(16) .
Y1 Y2 C15 C14 -162.07(15) .
C14 Y2 C15 C19 -121.9(4) .
C13 Y2 C15 C19 -159.2(3) .
C17 Y2 C15 C19 159.8(3) .
C16 Y2 C15 C19 123.0(3) .
Y4 Y2 C15 C19 -52.7(3) .
Y3 Y2 C15 C19 14.8(3) .
Y1 Y2 C15 C19 76.1(4) .
C14 C15 C16 C17 -0.1(3) .
C19 C15 C16 C17 178.6(3) .
Y2 C15 C16 C17 -66.35(18) .
C14 C15 C16 C20 -176.4(3) .
C19 C15 C16 C20 2.3(4) .
Y2 C15 C16 C20 117.3(3) .
C14 C15 C16 Y2 66.23(19) .
C19 C15 C16 Y2 -115.0(3) .
C14 Y2 C16 C15 -36.78(16) .
C13 Y2 C16 C15 -77.61(17) .
C17 Y2 C16 C15 -115.1(2) .
Y4 Y2 C16 C15 11.5(3) .
Y3 Y2 C16 C15 85.62(16) .
Y1 Y2 C16 C15 159.81(13) .
C14 Y2 C16 C17 78.29(17) .
C13 Y2 C16 C17 37.46(15) .
C15 Y2 C16 C17 115.1(2) .
Y4 Y2 C16 C17 126.6(2) .
Y3 Y2 C16 C17 -159.30(14) .
Y1 Y2 C16 C17 -85.11(16) .
C14 Y2 C16 C20 -159.7(3) .
C13 Y2 C16 C20 159.5(3) .
C15 Y2 C16 C20 -122.9(3) .
C17 Y2 C16 C20 122.0(4) .
Y4 Y2 C16 C20 -111.4(3) .
Y3 Y2 C16 C20 -37.3(3) .
Y1 Y2 C16 C20 36.9(3) .
C15 C16 C17 C13 0.4(3) .
C20 C16 C17 C13 176.7(2) .
Y2 C16 C17 C13 -65.97(17) .
C15 C16 C17 C21 -174.9(3) .
C20 C16 C17 C21 1.4(4) .
Y2 C16 C17 C21 118.7(3) .
C15 C16 C17 Y2 66.33(18) .
C20 C16 C17 Y2 -117.3(3) .
C14 C13 C17 C16 -0.4(3) .
Si2 C13 C17 C16 -174.23(18) .
Y2 C13 C17 C16 67.21(17) .
C14 C13 C17 C21 174.6(3) .
Si2 C13 C17 C21 0.9(4) .
Y2 C13 C17 C21 -117.7(3) .
C14 C13 C17 Y2 -67.65(17) .
Si2 C13 C17 Y2 118.57(18) .
C14 Y2 C17 C16 -76.47(18) .
C13 Y2 C17 C16 -114.7(2) .
C15 Y2 C17 C16 -36.43(16) .
Y4 Y2 C17 C16 -148.56(15) .
Y3 Y2 C17 C16 33.5(2) .
Y1 Y2 C17 C16 119.28(15) .
C14 Y2 C17 C13 38.23(15) .
C15 Y2 C17 C13 78.27(17) .
C16 Y2 C17 C13 114.7(2) .
Y4 Y2 C17 C13 -33.9(2) .
Y3 Y2 C17 C13 148.18(12) .
Y1 Y2 C17 C13 -126.02(14) .
C14 Y2 C17 C21 162.5(3) .
C13 Y2 C17 C21 124.3(3) .
C15 Y2 C17 C21 -157.4(3) .
C16 Y2 C17 C21 -121.0(3) .
Y4 Y2 C17 C21 90.4(3) .
Y3 Y2 C17 C21 -87.5(3) .
Y1 Y2 C17 C21 -1.7(3) .
C35 Si3 C25 C29 175.7(2) .
C34 Si3 C25 C29 -63.6(2) .
C36 Si3 C25 C29 56.1(3) .
C35 Si3 C25 C26 2.1(3) .
C34 Si3 C25 C26 122.8(2) .
C36 Si3 C25 C26 -117.5(3) .
C35 Si3 C25 Y3 -92.77(18) .
C34 Si3 C25 Y3 27.97(19) .
C36 Si3 C25 Y3 147.61(17) .
C26 Y3 C25 C29 -111.4(2) .
C27 Y3 C25 C29 -74.93(16) .
C28 Y3 C25 C29 -35.84(15) .
Y4 Y3 C25 C29 -97.7(2) .
Y2 Y3 C25 C29 158.77(12) .
Y1 Y3 C25 C29 76.55(16) .
C29 Y3 C25 C26 111.4(2) .
C27 Y3 C25 C26 36.50(15) .
C28 Y3 C25 C26 75.59(17) .
Y4 Y3 C25 C26 13.7(3) .
Y2 Y3 C25 C26 -89.79(15) .
Y1 Y3 C25 C26 -172.01(12) .
C26 Y3 C25 Si3 128.1(2) .
C29 Y3 C25 Si3 -120.5(2) .
C27 Y3 C25 Si3 164.56(19) .
C28 Y3 C25 Si3 -156.35(18) .
Y4 Y3 C25 Si3 141.76(14) .
Y2 Y3 C25 Si3 38.27(16) .
Y1 Y3 C25 Si3 -43.96(17) .
C29 C25 C26 C27 0.9(3) .
Si3 C25 C26 C27 175.33(18) .
Y3 C25 C26 C27 -68.10(17) .
C29 C25 C26 C30 -178.2(2) .
Si3 C25 C26 C30 -3.7(4) .
Y3 C25 C26 C30 112.8(3) .
C29 C25 C26 Y3 68.95(16) .
Si3 C25 C26 Y3 -116.6(2) .
C25 Y3 C26 C27 114.7(2) .
C29 Y3 C26 C27 76.02(17) .
C28 Y3 C26 C27 36.33(15) .
Y4 Y3 C26 C27 -60.42(17) .
Y2 Y3 C26 C27 -134.72(14) .
Y1 Y3 C26 C27 137.9(2) .
C29 Y3 C26 C25 -38.69(14) .
C27 Y3 C26 C25 -114.7(2) .
C28 Y3 C26 C25 -78.39(16) .
Y4 Y3 C26 C25 -175.14(11) .
Y2 Y3 C26 C25 110.56(14) .
Y1 Y3 C26 C25 23.2(3) .
C25 Y3 C26 C30 -124.3(3) .
C29 Y3 C26 C30 -163.0(3) .
C27 Y3 C26 C30 121.0(3) .
C28 Y3 C26 C30 157.4(3) .
Y4 Y3 C26 C30 60.6(2) .
Y2 Y3 C26 C30 -13.7(2) .
Y1 Y3 C26 C30 -101.1(3) .
C25 C26 C27 C28 -0.6(3) .
C30 C26 C27 C28 178.5(2) .
Y3 C26 C27 C28 -67.35(17) .
C25 C26 C27 C31 -178.2(2) .
C30 C26 C27 C31 0.9(4) .
Y3 C26 C27 C31 115.1(3) .
C25 C26 C27 Y3 66.74(16) .
C30 C26 C27 Y3 -114.2(2) .
C25 Y3 C27 C28 77.44(16) .
C26 Y3 C27 C28 114.9(2) .
C29 Y3 C27 C28 36.54(15) .
Y4 Y3 C27 C28 -108.89(14) .
Y2 Y3 C27 C28 -178.87(12) .
Y1 Y3 C27 C28 -38.7(2) .
C25 Y3 C27 C26 -37.51(14) .
C29 Y3 C27 C26 -78.40(16) .
C28 Y3 C27 C26 -114.9(2) .
Y4 Y3 C27 C26 136.16(13) .
Y2 Y3 C27 C26 66.18(17) .
Y1 Y3 C27 C26 -153.60(13) .
C25 Y3 C27 C31 -160.1(3) .
C26 Y3 C27 C31 -122.6(3) .
C29 Y3 C27 C31 159.0(3) .
C28 Y3 C27 C31 122.4(3) .
Y4 Y3 C27 C31 13.5(3) .
Y2 Y3 C27 C31 -56.5(3) .
Y1 Y3 C27 C31 83.8(3) .
C26 C27 C28 C29 0.1(3) .
C31 C27 C28 C29 177.7(2) .
Y3 C27 C28 C29 -65.89(17) .
C26 C27 C28 C32 -176.4(2) .
C31 C27 C28 C32 1.3(4) .
Y3 C27 C28 C32 117.6(3) .
C26 C27 C28 Y3 66.01(17) .
C31 C27 C28 Y3 -116.4(2) .
C25 Y3 C28 C27 -78.22(16) .
C26 Y3 C28 C27 -37.03(15) .
C29 Y3 C28 C27 -115.3(2) .
Y4 Y3 C28 C27 86.43(15) .
Y2 Y3 C28 C27 3.7(4) .
Y1 Y3 C28 C27 161.86(12) .
C25 Y3 C28 C29 37.07(15) .
C26 Y3 C28 C29 78.26(17) .
C27 Y3 C28 C29 115.3(2) .
Y4 Y3 C28 C29 -158.28(14) .
Y2 Y3 C28 C29 119.0(3) .
Y1 Y3 C28 C29 -82.85(17) .
C25 Y3 C28 C32 159.0(3) .
C26 Y3 C28 C32 -159.8(3) .
C29 Y3 C28 C32 121.9(3) .
C27 Y3 C28 C32 -122.8(3) .
Y4 Y3 C28 C32 -36.4(3) .
Y2 Y3 C28 C32 -119.1(3) .
Y1 Y3 C28 C32 39.1(3) .
C27 C28 C29 C25 0.4(3) .
C32 C28 C29 C25 176.9(2) .
Y3 C28 C29 C25 -65.98(17) .
C27 C28 C29 C33 -176.7(2) .
C32 C28 C29 C33 -0.2(4) .
Y3 C28 C29 C33 116.9(3) .
C27 C28 C29 Y3 66.40(17) .
C32 C28 C29 Y3 -117.1(3) .
C26 C25 C29 C28 -0.8(3) .
Si3 C25 C29 C28 -175.74(17) .
Y3 C25 C29 C28 67.69(18) .
C26 C25 C29 C33 176.3(2) .
Si3 C25 C29 C33 1.3(4) .
Y3 C25 C29 C33 -115.3(3) .
C26 C25 C29 Y3 -68.47(15) .
Si3 C25 C29 Y3 116.58(17) .
C25 Y3 C29 C28 -115.6(2) .
C26 Y3 C29 C28 -76.62(18) .
C27 Y3 C29 C28 -36.34(16) .
Y4 Y3 C29 C28 36.1(2) .
Y2 Y3 C29 C28 -156.30(13) .
Y1 Y3 C29 C28 118.37(15) .
C26 Y3 C29 C25 38.96(14) .
C27 Y3 C29 C25 79.24(16) .
C28 Y3 C29 C25 115.6(2) .
Y4 Y3 C29 C25 151.70(11) .
Y2 Y3 C29 C25 -40.7(2) .
Y1 Y3 C29 C25 -126.05(13) .
C25 Y3 C29 C33 122.3(3) .
C26 Y3 C29 C33 161.2(2) .
C27 Y3 C29 C33 -158.5(3) .
C28 Y3 C29 C33 -122.2(3) .
Y4 Y3 C29 C33 -86.0(2) .
Y2 Y3 C29 C33 81.5(2) .
Y1 Y3 C29 C33 -3.8(2) .
C46 Si4 C37 C38 26.7(3) .
C47 Si4 C37 C38 146.5(3) .
C48 Si4 C37 C38 -94.5(3) .
C46 Si4 C37 C41 -165.5(3) .
C47 Si4 C37 C41 -45.7(3) .
C48 Si4 C37 C41 73.3(3) .
C46 Si4 C37 Y4 -69.7(2) .
C47 Si4 C37 Y4 50.1(2) .
C48 Si4 C37 Y4 169.1(3) .
C41 Y4 C37 C38 111.8(2) .
C40 Y4 C37 C38 75.67(15) .
C39 Y4 C37 C38 36.01(14) .
Y3 Y4 C37 C38 22.1(3) .
Y2 Y4 C37 C38 -179.85(11) .
Y1 Y4 C37 C38 -94.35(14) .
C38 Y4 C37 C41 -111.8(2) .
C40 Y4 C37 C41 -36.13(13) .
C39 Y4 C37 C41 -75.79(15) .
Y3 Y4 C37 C41 -89.7(2) .
Y2 Y4 C37 C41 68.34(15) .
Y1 Y4 C37 C41 153.85(11) .
C38 Y4 C37 Si4 125.0(2) .
C41 Y4 C37 Si4 -123.2(2) .
C40 Y4 C37 Si4 -159.33(17) .
C39 Y4 C37 Si4 161.01(18) .
Y3 Y4 C37 Si4 147.11(11) .
Y2 Y4 C37 Si4 -54.86(16) .
Y1 Y4 C37 Si4 30.65(16) .
C41 C37 C38 C39 0.9(3) .
Si4 C37 C38 C39 170.66(17) .
Y4 C37 C38 C39 -67.81(17) .
C41 C37 C38 C42 -178.6(2) .
Si4 C37 C38 C42 -8.9(4) .
Y4 C37 C38 C42 112.7(2) .
C41 C37 C38 Y4 68.75(15) .
Si4 C37 C38 Y4 -121.53(18) .
C37 Y4 C38 C39 115.4(2) .
C41 Y4 C38 C39 76.71(15) .
C40 Y4 C38 C39 36.79(14) .
Y3 Y4 C38 C39 -56.30(16) .
Y2 Y4 C38 C39 115.9(3) .
Y1 Y4 C38 C39 -135.65(12) .
C41 Y4 C38 C37 -38.70(13) .
C40 Y4 C38 C37 -78.62(14) .
C39 Y4 C38 C37 -115.4(2) .
Y3 Y4 C38 C37 -171.71(10) .
Y2 Y4 C38 C37 0.5(4) .
Y1 Y4 C38 C37 108.94(13) .
C37 Y4 C38 C42 -123.0(3) .
C41 Y4 C38 C42 -161.7(2) .
C40 Y4 C38 C42 158.4(2) .
C39 Y4 C38 C42 121.6(3) .
Y3 Y4 C38 C42 65.3(2) .
Y2 Y4 C38 C42 -122.5(2) .
Y1 Y4 C38 C42 -14.0(2) .
C37 C38 C39 C40 -0.3(3) .
C42 C38 C39 C40 179.3(2) .
Y4 C38 C39 C40 -66.59(16) .
C37 C38 C39 C43 -176.1(2) .
C42 C38 C39 C43 3.4(4) .
Y4 C38 C39 C43 117.5(2) .
C37 C38 C39 Y4 66.34(16) .
C42 C38 C39 Y4 -114.1(2) .
C37 Y4 C39 C38 -37.22(13) .
C41 Y4 C39 C38 -78.29(15) .
C40 Y4 C39 C38 -115.0(2) .
Y3 Y4 C39 C38 138.58(12) .
Y2 Y4 C39 C38 -155.29(11) .
Y1 Y4 C39 C38 68.55(16) .
C37 Y4 C39 C40 77.77(14) .
C38 Y4 C39 C40 115.0(2) .
C41 Y4 C39 C40 36.71(13) .
Y3 Y4 C39 C40 -106.42(13) .
Y2 Y4 C39 C40 -40.3(2) .
Y1 Y4 C39 C40 -176.45(10) .
C37 Y4 C39 C43 -160.0(3) .
C38 Y4 C39 C43 -122.7(3) .
C41 Y4 C39 C43 159.0(3) .
C40 Y4 C39 C43 122.3(3) .
Y3 Y4 C39 C43 15.8(2) .
Y2 Y4 C39 C43 82.0(3) .
Y1 Y4 C39 C43 -54.2(3) .
C38 C39 C40 C41 -0.6(3) .
C43 C39 C40 C41 175.3(2) .
Y4 C39 C40 C41 -66.42(16) .
C38 C39 C40 C44 -177.3(2) .
C43 C39 C40 C44 -1.4(4) .
Y4 C39 C40 C44 116.9(2) .
C38 C39 C40 Y4 65.85(16) .
C43 C39 C40 Y4 -118.2(2) .
C37 Y4 C40 C41 37.30(13) .
C38 Y4 C40 C41 78.32(15) .
C39 Y4 C40 C41 114.9(2) .
Y3 Y4 C40 C41 -157.48(12) .
Y2 Y4 C40 C41 -86.64(14) .
Y1 Y4 C40 C41 131.3(3) .
C37 Y4 C40 C39 -77.64(15) .
C38 Y4 C40 C39 -36.63(13) .
C41 Y4 C40 C39 -114.9(2) .
Y3 Y4 C40 C39 87.57(14) .
Y2 Y4 C40 C39 158.41(12) .
Y1 Y4 C40 C39 16.4(5) .
C37 Y4 C40 C44 160.6(2) .
C38 Y4 C40 C44 -158.3(2) .
C41 Y4 C40 C44 123.3(3) .
C39 Y4 C40 C44 -121.7(3) .
Y3 Y4 C40 C44 -34.1(2) .
Y2 Y4 C40 C44 36.7(2) .
Y1 Y4 C40 C44 -105.3(4) .
C39 C40 C41 C37 1.2(3) .
C44 C40 C41 C37 177.8(2) .
Y4 C40 C41 C37 -65.73(15) .
C39 C40 C41 C45 -175.2(2) .
C44 C40 C41 C45 1.5(4) .
Y4 C40 C41 C45 118.0(2) .
C39 C40 C41 Y4 66.89(16) .
C44 C40 C41 Y4 -116.5(2) .
C38 C37 C41 C40 -1.3(2) .
Si4 C37 C41 C40 -171.23(17) .
Y4 C37 C41 C40 67.15(16) .
C38 C37 C41 C45 174.9(2) .
Si4 C37 C41 C45 5.0(3) .
Y4 C37 C41 C45 -116.7(2) .
C38 C37 C41 Y4 -68.43(15) .
Si4 C37 C41 Y4 121.62(17) .
C37 Y4 C41 C40 -115.3(2) .
C38 Y4 C41 C40 -76.60(15) .
C39 Y4 C41 C40 -36.78(14) .
Y3 Y4 C41 C40 35.78(19) .
Y2 Y4 C41 C40 112.30(13) .
Y1 Y4 C41 C40 -166.63(11) .
C38 Y4 C41 C37 38.66(13) .
C40 Y4 C41 C37 115.3(2) .
C39 Y4 C41 C37 78.47(15) .
Y3 Y4 C41 C37 151.03(11) .
Y2 Y4 C41 C37 -132.44(12) .
Y1 Y4 C41 C37 -51.4(2) .
C37 Y4 C41 C45 123.2(3) .
C38 Y4 C41 C45 161.9(2) .
C40 Y4 C41 C45 -121.5(3) .
C39 Y4 C41 C45 -158.3(2) .
Y3 Y4 C41 C45 -85.7(2) .
Y2 Y4 C41 C45 -9.2(2) .
Y1 Y4 C41 C45 71.9(2) .
C49 C50 C51 C51 -178.6(6) 2_677
